data_7049090
loop_
_publ_author_name
'Banerjee, Sumanta'
'Ankur, ?'
'Andrews, Alex P.'
'Varghese, Babu'
'Venugopal, Ajay'

_publ_section_title
;
 Amidomagnesium cations.
;
_journal_issue 21
_journal_name_full 'Dalton transactions (Cambridge, England : 2003)'
_journal_page_first 7313
_journal_page_last 7319
_journal_paper_doi 10.1039/c8dt05095c
_journal_volume 48
_journal_year 2019
_chemical_formula_moiety '2(C16 H42 N5 Si2 Mg)+ 2(C24 F20 B1)+ 0.5(C3 H7)'
_chemical_formula_sum 'C81.5 H87.5 B2 F40 Mg2 N10 Si4'
_chemical_formula_weight 2149.71
_space_group_crystal_system triclinic
_space_group_IT_number 2
_space_group_name_Hall '-P 1'
_space_group_name_H-M_alt 'P -1'
_symmetry_space_group_name_Hall '-P 1'
_symmetry_space_group_name_H-M 'P -1'
_atom_sites_solution_hydrogens geom
_audit_creation_method SHELXL-2017/1
_audit_update_record
;
2019-02-18 deposited with the CCDC.    2019-02-21 downloaded from the CCDC.
;
_cell_angle_alpha 107.115(2)
_cell_angle_beta 93.834(2)
_cell_angle_gamma 100.549(2)
_cell_formula_units_Z 2
_cell_length_a 13.2058(8)
_cell_length_b 17.3404(11)
_cell_length_c 22.4899(14)
_cell_measurement_reflns_used 9978
_cell_measurement_temperature 150(2)
_cell_measurement_theta_max 21.45
_cell_measurement_theta_min 2.32
_cell_volume 4798.7(5)
_computing_cell_refinement 'APEX3/SAINT (Bruker, 2016)'
_computing_data_collection 'APEX3 (Bruker, 2016)'
_computing_data_reduction 'SAINT/XPREP (Bruker, 2016)'
_computing_molecular_graphics 'ORTEP3 (Farrugia, 1997) and Mercury (Bruno et al., 2002)'
_computing_publication_material 'SHELXL-2017/1 (Sheldrick, 2017)'
_computing_structure_refinement 'SHELXL-2017/1 (Sheldrick, 2017)'
_computing_structure_solution 'SHELXT 2014/5 (Sheldrick, 2014)'
_diffrn_ambient_temperature 150(2)
_diffrn_measured_fraction_theta_full 0.999
_diffrn_measured_fraction_theta_max 0.999
_diffrn_measurement_device_type 'Bruker KAPPA APEX-II CCD'
_diffrn_measurement_method '\w and \f scan'
_diffrn_radiation_type MoK\a
_diffrn_radiation_wavelength 0.71073
_diffrn_reflns_av_R_equivalents 0.0733
_diffrn_reflns_av_unetI/netI 0.0512
_diffrn_reflns_Laue_measured_fraction_full 0.999
_diffrn_reflns_Laue_measured_fraction_max 0.999
_diffrn_reflns_limit_h_max 15
_diffrn_reflns_limit_h_min -15
_diffrn_reflns_limit_k_max 20
_diffrn_reflns_limit_k_min -20
_diffrn_reflns_limit_l_max 26
_diffrn_reflns_limit_l_min -26
_diffrn_reflns_number 131080
_diffrn_reflns_point_group_measured_fraction_full 0.999
_diffrn_reflns_point_group_measured_fraction_max 0.999
_diffrn_reflns_theta_full 24.999
_diffrn_reflns_theta_max 24.999
_diffrn_reflns_theta_min 1.911
_diffrn_source 'Sealed tube'
_exptl_absorpt_coefficient_mu 0.201
_exptl_absorpt_correction_T_max 0.976
_exptl_absorpt_correction_T_min 0.961
_exptl_absorpt_correction_type multi-scan
_exptl_absorpt_process_details 'SADABS (Bruker, 2016)'
_exptl_crystal_colour colourless
_exptl_crystal_density_diffrn 1.488
_exptl_crystal_description block
_exptl_crystal_F_000 2193
_exptl_crystal_size_max 0.200
_exptl_crystal_size_mid 0.180
_exptl_crystal_size_min 0.120
_refine_diff_density_max 1.411
_refine_diff_density_min -1.140
_refine_diff_density_rms 0.088
_refine_ls_extinction_method none
_refine_ls_goodness_of_fit_ref 1.018
_refine_ls_hydrogen_treatment constr
_refine_ls_matrix_type full
_refine_ls_number_parameters 2015
_refine_ls_number_reflns 16906
_refine_ls_number_restraints 5383
_refine_ls_restrained_S_all 0.964
_refine_ls_R_factor_all 0.1283
_refine_ls_R_factor_gt 0.0795
_refine_ls_shift/su_max 0.002
_refine_ls_shift/su_mean 0.000
_refine_ls_structure_factor_coef Fsqd
_refine_ls_weighting_details 'w=1/[\s^2^(Fo^2^)+(0.1248P)^2^+13.1634P] where P=(Fo^2^+2Fc^2^)/3'
_refine_ls_weighting_scheme calc
_refine_ls_wR_factor_gt 0.2082
_refine_ls_wR_factor_ref 0.2559
_reflns_Friedel_coverage 0.000
_reflns_number_gt 10480
_reflns_number_total 16906
_reflns_threshold_expression 'I > 2\s(I)'
_cod_data_source_file c8dt05095c2.cif
_cod_data_source_block Compound1
_cod_depositor_comments 'Adding full bibliography for 7049090--7049096.cif.'
_cod_original_formula_sum 'C81.50 H87.50 B2 F40 Mg2 N10 Si4'
_cod_database_code 7049090
_shelx_shelxl_version_number 2017/1
_shelx_space_group_comment
;
The symmetry employed for this shelxl refinement is uniquely defined
by the following loop, which should always be used as a source of
symmetry information in preference to the above space-group names.
They are only intended as comments.
;
_shelx_estimated_absorpt_t_min 0.961
_shelx_estimated_absorpt_t_max 0.976

loop_
_space_group_symop_operation_xyz
'x, y, z'
'-x, -y, -z'

loop_
_atom_site_label
_atom_site_type_symbol
_atom_site_fract_x
_atom_site_fract_y
_atom_site_fract_z
_atom_site_U_iso_or_equiv
_atom_site_adp_type
_atom_site_occupancy
_atom_site_site_symmetry_order
_atom_site_calc_flag
_atom_site_refinement_flags_posn
_atom_site_refinement_flags_adp
_atom_site_refinement_flags_occupancy
_atom_site_disorder_assembly
_atom_site_disorder_group
C1 C 0.1887(4) 0.8279(3) 0.6843(2) 0.0318(10) Uani 1 1 d D U . . .
C2 C 0.0901(4) 0.8421(3) 0.6730(2) 0.0317(10) Uani 1 1 d . U . . .
C3 C 0.0489(4) 0.9021(3) 0.7119(2) 0.0370(11) Uani 1 1 d . U . . .
C4 C 0.1072(4) 0.9530(3) 0.7667(3) 0.0440(12) Uani 1 1 d . U . . .
C5 C 0.2055(4) 0.9421(3) 0.7807(2) 0.0440(13) Uani 1 1 d . U . . .
C6 C 0.2428(4) 0.8804(3) 0.7405(3) 0.0393(12) Uani 1 1 d . U . . .
C7 C 0.1386(3) 0.6694(3) 0.6447(2) 0.0279(10) Uani 1 1 d D U . . .
C8 C 0.1418(4) 0.6572(3) 0.7030(2) 0.0331(10) Uani 1 1 d . U . . .
C9 C 0.0714(4) 0.6000(3) 0.7180(2) 0.0362(11) Uani 1 1 d . U . . .
C10 C -0.0096(4) 0.5501(3) 0.6737(2) 0.0377(11) Uani 1 1 d . U . . .
C11 C -0.0176(4) 0.5599(3) 0.6154(2) 0.0343(11) Uani 1 1 d . U . . .
C12 C 0.0550(4) 0.6185(3) 0.6022(2) 0.0309(10) Uani 1 1 d . U . . .
C19 C 0.2153(4) 0.7471(3) 0.5612(2) 0.0371(11) Uani 1 1 d D U . . .
C20 C 0.2002(4) 0.8111(4) 0.5385(3) 0.0493(13) Uani 1 1 d . U . . .
C21 C 0.1994(5) 0.8073(4) 0.4762(3) 0.0626(16) Uani 1 1 d . U . . .
C22 C 0.2175(5) 0.7380(5) 0.4333(3) 0.0641(17) Uani 1 1 d . U . . .
C23 C 0.2372(5) 0.6746(4) 0.4534(3) 0.0546(15) Uani 1 1 d . U . . .
C24 C 0.2349(4) 0.6801(3) 0.5155(3) 0.0415(12) Uani 1 1 d . U . . .
B1 B 0.2226(4) 0.7480(3) 0.6354(3) 0.0327(12) Uani 1 1 d D U . . .
F1 F 0.02793(19) 0.79348(17) 0.61960(12) 0.0359(6) Uani 1 1 d . U . . .
F2 F -0.0476(2) 0.91122(19) 0.69681(16) 0.0511(8) Uani 1 1 d . U . . .
F3 F 0.0701(3) 1.0131(2) 0.80557(17) 0.0667(10) Uani 1 1 d . U . . .
F4 F 0.2652(3) 0.99270(19) 0.83393(16) 0.0644(10) Uani 1 1 d . U . . .
F5 F 0.3391(2) 0.87296(19) 0.75965(16) 0.0554(9) Uani 1 1 d . U . . .
F6 F 0.2183(2) 0.70467(17) 0.74924(13) 0.0422(7) Uani 1 1 d . U . . .
F7 F 0.0795(3) 0.5919(2) 0.77564(14) 0.0541(8) Uani 1 1 d . U . . .
F8 F -0.0793(2) 0.49276(19) 0.68731(16) 0.0508(8) Uani 1 1 d . U . . .
F9 F -0.0954(2) 0.51178(18) 0.57093(15) 0.0497(8) Uani 1 1 d . U . . .
F10 F 0.0381(2) 0.62386(18) 0.54369(12) 0.0397(7) Uani 1 1 d . U . . .
F16 F 0.1853(3) 0.8829(2) 0.57736(17) 0.0602(9) Uani 1 1 d . U . . .
F17 F 0.1816(4) 0.8713(3) 0.4582(2) 0.0922(14) Uani 1 1 d . U . . .
F18 F 0.2189(4) 0.7335(3) 0.37281(19) 0.0983(15) Uani 1 1 d . U . . .
F19 F 0.2605(3) 0.6074(2) 0.41256(16) 0.0669(10) Uani 1 1 d . U . . .
F20 F 0.2540(2) 0.61425(17) 0.53181(14) 0.0453(7) Uani 1 1 d . U . . .
C13 C 0.3455(6) 0.7427(8) 0.6466(4) 0.028(2) Uani 0.731(8) 1 d D U P A 1
C14 C 0.3809(13) 0.6775(12) 0.6554(6) 0.031(2) Uani 0.731(8) 1 d . U P A 1
C15 C 0.4865(10) 0.6743(7) 0.6611(4) 0.033(2) Uani 0.731(8) 1 d . U P A 1
C16 C 0.5588(6) 0.7400(5) 0.6577(4) 0.0352(16) Uani 0.731(8) 1 d . U P A 1
C17 C 0.5250(5) 0.8072(4) 0.6481(4) 0.0332(15) Uani 0.731(8) 1 d . U P A 1
C18 C 0.4208(6) 0.8062(5) 0.6427(4) 0.0329(16) Uani 0.731(8) 1 d . U P A 1
F11 F 0.3214(18) 0.6076(15) 0.6614(8) 0.038(4) Uani 0.731(8) 1 d . U P A 1
F12 F 0.5168(13) 0.6069(9) 0.6674(5) 0.043(2) Uani 0.731(8) 1 d . U P A 1
F13 F 0.6611(4) 0.7413(3) 0.6642(3) 0.0437(12) Uani 0.731(8) 1 d . U P A 1
F14 F 0.5954(3) 0.8708(3) 0.6423(3) 0.0459(14) Uani 0.731(8) 1 d . U P A 1
F15 F 0.3940(4) 0.8732(3) 0.6325(3) 0.0381(13) Uani 0.731(8) 1 d . U P A 1
C13' C 0.3426(16) 0.748(3) 0.6635(13) 0.032(4) Uani 0.269(8) 1 d D U P A 2
C14' C 0.391(4) 0.680(3) 0.6679(18) 0.032(4) Uani 0.269(8) 1 d . U P A 2
C15' C 0.491(3) 0.684(2) 0.6803(13) 0.034(4) Uani 0.269(8) 1 d . U P A 2
C16' C 0.5609(16) 0.7525(14) 0.6904(12) 0.037(3) Uani 0.269(8) 1 d . U P A 2
C17' C 0.5278(15) 0.8210(12) 0.6853(11) 0.035(3) Uani 0.269(8) 1 d . U P A 2
C18' C 0.4283(18) 0.8202(14) 0.6720(11) 0.033(3) Uani 0.269(8) 1 d . U P A 2
F11' F 0.314(4) 0.608(3) 0.650(2) 0.021(5) Uani 0.269(8) 1 d . U P A 2
F12' F 0.523(4) 0.618(3) 0.6858(13) 0.044(6) Uani 0.269(8) 1 d . U P A 2
F13' F 0.6639(10) 0.7555(9) 0.7027(9) 0.051(4) Uani 0.269(8) 1 d . U P A 2
F14' F 0.6014(8) 0.8939(7) 0.6933(7) 0.047(3) Uani 0.269(8) 1 d . U P A 2
F15' F 0.3992(12) 0.8888(9) 0.6658(7) 0.037(3) Uani 0.269(8) 1 d . U P A 2
C25 C 0.2294(4) 0.3847(4) 0.1828(2) 0.0485(14) Uani 1 1 d D U . . .
C26 C 0.2642(4) 0.4149(3) 0.2465(2) 0.0369(11) Uani 1 1 d . U . . .
C27 C 0.2274(4) 0.3803(3) 0.2902(2) 0.0326(10) Uani 1 1 d . U . . .
C28 C 0.1491(4) 0.3108(3) 0.2714(2) 0.0377(11) Uani 1 1 d . U . . .
C29 C 0.1092(4) 0.2787(4) 0.2096(3) 0.0458(13) Uani 1 1 d . U . . .
C30 C 0.1498(4) 0.3149(4) 0.1667(2) 0.0520(15) Uani 1 1 d . U . . .
C37 C 0.4010(4) 0.4579(4) 0.1397(2) 0.0498(14) Uani 1 1 d D U . . .
C38 C 0.4488(4) 0.5106(4) 0.1100(3) 0.0600(16) Uani 1 1 d . U . . .
C39 C 0.5539(5) 0.5320(4) 0.1088(3) 0.0596(16) Uani 1 1 d . U . . .
C40 C 0.6185(4) 0.4976(4) 0.1390(3) 0.0624(17) Uani 1 1 d . U . . .
C41 C 0.5760(4) 0.4424(4) 0.1678(3) 0.0551(15) Uani 1 1 d . U . . .
C42 C 0.4700(4) 0.4224(4) 0.1667(3) 0.0483(14) Uani 1 1 d . U . . .
B2 B 0.2731(5) 0.4392(5) 0.1371(3) 0.070(2) Uani 1 1 d D U . . .
F21 F 0.3402(2) 0.48423(18) 0.26854(13) 0.0416(7) Uani 1 1 d . U . . .
F22 F 0.2647(2) 0.41418(17) 0.35109(12) 0.0395(7) Uani 1 1 d . U . . .
F23 F 0.1112(2) 0.27613(19) 0.31342(14) 0.0475(7) Uani 1 1 d . U . . .
F24 F 0.0297(2) 0.2123(2) 0.19058(17) 0.0659(10) Uani 1 1 d . U . . .
F25 F 0.1033(3) 0.2796(3) 0.10684(15) 0.0825(13) Uani 1 1 d . U . . .
F31 F 0.3901(3) 0.5486(3) 0.08010(18) 0.0834(13) Uani 1 1 d . U . . .
F32 F 0.5935(3) 0.5858(3) 0.0793(2) 0.0847(13) Uani 1 1 d . U . . .
F33 F 0.7221(3) 0.5174(3) 0.1396(2) 0.0827(13) Uani 1 1 d . U . . .
F34 F 0.6380(3) 0.4064(3) 0.1955(2) 0.0766(11) Uani 1 1 d . U . . .
F35 F 0.4366(3) 0.3650(2) 0.19448(16) 0.0589(9) Uani 1 1 d . U . . .
C31 C 0.2275(7) 0.4139(7) 0.0645(4) 0.0373(19) Uani 0.601(4) 1 d D U P B 3
C32 C 0.2523(8) 0.3417(7) 0.0352(5) 0.037(2) Uani 0.601(4) 1 d . U P B 3
C33 C 0.2341(9) 0.3048(7) -0.0324(5) 0.053(2) Uani 0.601(4) 1 d . U P B 3
C34 C 0.1821(11) 0.3465(9) -0.0634(7) 0.050(3) Uani 0.601(4) 1 d . U P B 3
C35 C 0.1600(7) 0.4177(6) -0.0369(5) 0.046(2) Uani 0.601(4) 1 d . U P B 3
C36 C 0.1832(18) 0.4470(16) 0.0285(10) 0.041(4) Uani 0.601(4) 1 d . U P B 3
C43 C 0.2334(9) 0.5277(9) 0.1710(6) 0.049(3) Uani 0.601(4) 1 d D U P B 3
C44 C 0.1254(8) 0.5356(7) 0.1730(5) 0.0401(19) Uani 0.601(4) 1 d . U P B 3
C45 C 0.0829(10) 0.6006(9) 0.2019(7) 0.048(3) Uani 0.601(4) 1 d . U P B 3
C46 C 0.1481(8) 0.6763(7) 0.2371(5) 0.048(2) Uani 0.601(4) 1 d . U P B 3
C47 C 0.2518(13) 0.6836(11) 0.2399(8) 0.049(3) Uani 0.601(4) 1 d . U P B 3
C48 C 0.2923(8) 0.6128(7) 0.2072(5) 0.0348(19) Uani 0.601(4) 1 d . U P B 3
F36 F 0.0580(5) 0.4651(5) 0.1410(3) 0.0479(15) Uani 0.601(4) 1 d . U P B 3
F37 F -0.0200(5) 0.5940(5) 0.2014(3) 0.0667(18) Uani 0.601(4) 1 d . U P B 3
F38 F 0.1093(6) 0.7416(5) 0.2660(3) 0.0716(19) Uani 0.601(4) 1 d . U P B 3
F39 F 0.3187(6) 0.7543(4) 0.2705(3) 0.0580(18) Uani 0.601(4) 1 d . U P B 3
F40 F 0.3961(12) 0.6271(8) 0.2151(7) 0.048(3) Uani 0.601(4) 1 d . U P B 3
F26 F 0.3004(5) 0.2959(5) 0.0625(3) 0.0524(18) Uani 0.601(4) 1 d . U P B 3
F27 F 0.2587(6) 0.2340(4) -0.0618(4) 0.0675(19) Uani 0.601(4) 1 d . U P B 3
F28 F 0.1653(5) 0.3137(5) -0.1288(3) 0.0685(19) Uani 0.601(4) 1 d . U P B 3
F29 F 0.1124(4) 0.4575(4) -0.0697(2) 0.0611(16) Uani 0.601(4) 1 d . U P B 3
F30 F 0.1558(4) 0.5233(4) 0.0514(2) 0.0500(14) Uani 0.601(4) 1 d . U P B 3
C31' C 0.2460(14) 0.3689(12) 0.0626(6) 0.045(3) Uani 0.399(4) 1 d D U P B 4
C32' C 0.2718(16) 0.2852(15) 0.0376(9) 0.047(4) Uani 0.399(4) 1 d . U P B 4
C33' C 0.2550(13) 0.2284(10) -0.0209(8) 0.053(3) Uani 0.399(4) 1 d . U P B 4
C34' C 0.2054(17) 0.2512(13) -0.0675(9) 0.061(4) Uani 0.399(4) 1 d . U P B 4
C35' C 0.194(2) 0.3198(14) -0.0571(11) 0.052(4) Uani 0.399(4) 1 d . U P B 4
C36' C 0.2056(12) 0.3804(10) 0.0087(7) 0.050(3) Uani 0.399(4) 1 d . U P B 4
C43' C 0.2116(16) 0.5102(12) 0.1506(10) 0.060(4) Uani 0.399(4) 1 d D U P B 4
C44' C 0.1162(15) 0.4864(13) 0.1418(9) 0.048(3) Uani 0.399(4) 1 d . U P B 4
C45' C 0.0630(13) 0.5484(11) 0.1667(8) 0.049(3) Uani 0.399(4) 1 d . U P B 4
C46' C 0.1135(16) 0.6267(14) 0.2045(12) 0.045(3) Uani 0.399(4) 1 d . U P B 4
C47' C 0.2245(14) 0.6414(12) 0.2118(9) 0.052(3) Uani 0.399(4) 1 d . U P B 4
C48' C 0.2624(15) 0.5713(13) 0.1833(8) 0.034(3) Uani 0.399(4) 1 d . U P B 4
F36' F 0.0594(6) 0.4121(6) 0.1090(5) 0.052(2) Uani 0.399(4) 1 d . U P B 4
F37' F -0.0423(7) 0.5316(7) 0.1562(6) 0.073(3) Uani 0.399(4) 1 d . U P B 4
F38' F 0.0650(9) 0.6867(7) 0.2266(6) 0.077(3) Uani 0.399(4) 1 d . U P B 4
F39' F 0.2753(12) 0.7170(8) 0.2433(7) 0.061(4) Uani 0.399(4) 1 d . U P B 4
F40' F 0.378(2) 0.6035(13) 0.2011(11) 0.050(4) Uani 0.399(4) 1 d . U P B 4
F26' F 0.3191(6) 0.2574(5) 0.0822(3) 0.0386(18) Uani 0.399(4) 1 d . U P B 4
F27' F 0.2779(8) 0.1541(6) -0.0332(4) 0.078(3) Uani 0.399(4) 1 d . U P B 4
F28' F 0.1957(11) 0.1998(7) -0.1263(4) 0.104(4) Uani 0.399(4) 1 d . U P B 4
F29' F 0.1399(12) 0.3540(8) -0.0969(6) 0.091(4) Uani 0.399(4) 1 d . U P B 4
F30' F 0.1765(16) 0.4551(12) 0.0166(8) 0.046(4) Uani 0.399(4) 1 d . U P B 4
N5 N 0.2384(3) 0.2001(2) 0.64212(19) 0.0414(10) Uani 1 1 d D U . . .
Mg1 Mg 0.26355(12) 0.27254(9) 0.58504(7) 0.0320(4) Uani 1 1 d . U . . .
C49 C 0.3852(6) 0.3689(5) 0.5049(3) 0.0450(17) Uani 0.781(3) 1 d D U P C 5
H49A H 0.396777 0.417571 0.489792 0.054 Uiso 0.781(3) 1 calc R U P C 5
H49B H 0.397526 0.321079 0.471318 0.054 Uiso 0.781(3) 1 calc R U P C 5
C50 C 0.4600(8) 0.3852(7) 0.5628(5) 0.051(3) Uani 0.781(3) 1 d D U P C 5
H50A H 0.531805 0.392144 0.551916 0.061 Uiso 0.781(3) 1 calc R U P C 5
H50B H 0.453903 0.437383 0.594082 0.061 Uiso 0.781(3) 1 calc R U P C 5
C51 C 0.4787(6) 0.2480(5) 0.5515(4) 0.061(2) Uani 0.781(3) 1 d D U P C 5
H51A H 0.440209 0.228911 0.509263 0.092 Uiso 0.781(3) 1 calc R U P C 5
H51B H 0.468076 0.202947 0.570025 0.092 Uiso 0.781(3) 1 calc R U P C 5
H51C H 0.552883 0.265076 0.549163 0.092 Uiso 0.781(3) 1 calc R U P C 5
C52 C 0.5047(8) 0.3478(7) 0.6531(4) 0.061(3) Uani 0.781(3) 1 d D U P C 5
H52A H 0.498810 0.302526 0.671360 0.091 Uiso 0.781(3) 1 calc R U P C 5
H52B H 0.479923 0.393704 0.680789 0.091 Uiso 0.781(3) 1 calc R U P C 5
H52C H 0.577561 0.366444 0.648452 0.091 Uiso 0.781(3) 1 calc R U P C 5
C53 C 0.2070(5) 0.3022(4) 0.4596(3) 0.0364(14) Uani 0.781(3) 1 d D U P C 5
H53A H 0.227186 0.324641 0.425438 0.044 Uiso 0.781(3) 1 calc R U P C 5
H53B H 0.134221 0.306363 0.465014 0.044 Uiso 0.781(3) 1 calc R U P C 5
C54 C 0.2152(6) 0.2130(4) 0.4423(3) 0.0364(16) Uani 0.781(3) 1 d D U P C 5
H54A H 0.166797 0.180638 0.403887 0.044 Uiso 0.781(3) 1 calc R U P C 5
H54B H 0.286621 0.208395 0.433393 0.044 Uiso 0.781(3) 1 calc R U P C 5
C55 C 0.0755(5) 0.1604(4) 0.4917(3) 0.0408(16) Uani 0.781(3) 1 d D U P C 5
H55A H 0.050385 0.211926 0.501381 0.061 Uiso 0.781(3) 1 calc R U P C 5
H55B H 0.056481 0.132394 0.522650 0.061 Uiso 0.781(3) 1 calc R U P C 5
H55C H 0.043963 0.124456 0.449691 0.061 Uiso 0.781(3) 1 calc R U P C 5
C56 C 0.2254(6) 0.1006(4) 0.4824(4) 0.0442(17) Uani 0.781(3) 1 d D U P C 5
H56A H 0.190666 0.061820 0.441985 0.066 Uiso 0.781(3) 1 calc R U P C 5
H56B H 0.208241 0.076881 0.515970 0.066 Uiso 0.781(3) 1 calc R U P C 5
H56C H 0.300689 0.110948 0.481746 0.066 Uiso 0.781(3) 1 calc R U P C 5
C57 C 0.2438(6) 0.4302(4) 0.5474(4) 0.0466(18) Uani 0.781(3) 1 d D U P C 5
H57A H 0.304559 0.471923 0.573043 0.056 Uiso 0.781(3) 1 calc R U P C 5
H57B H 0.217788 0.450817 0.513966 0.056 Uiso 0.781(3) 1 calc R U P C 5
C58 C 0.1615(9) 0.4187(6) 0.5874(5) 0.052(2) Uani 0.781(3) 1 d D U P C 5
H58A H 0.096832 0.385212 0.560189 0.062 Uiso 0.781(3) 1 calc R U P C 5
H58B H 0.147728 0.473363 0.609873 0.062 Uiso 0.781(3) 1 calc R U P C 5
C59 C 0.0956(9) 0.3613(8) 0.6640(6) 0.071(3) Uani 0.781(3) 1 d D U P C 5
H59A H 0.112001 0.337821 0.697264 0.107 Uiso 0.781(3) 1 calc R U P C 5
H59B H 0.040084 0.321962 0.632868 0.107 Uiso 0.781(3) 1 calc R U P C 5
H59C H 0.072574 0.412866 0.682270 0.107 Uiso 0.781(3) 1 calc R U P C 5
C60 C 0.2714(7) 0.4348(5) 0.6831(3) 0.064(2) Uani 0.781(3) 1 d D U P C 5
H60A H 0.249879 0.486872 0.701972 0.096 Uiso 0.781(3) 1 calc R U P C 5
H60B H 0.334899 0.445662 0.664070 0.096 Uiso 0.781(3) 1 calc R U P C 5
H60C H 0.284549 0.409316 0.715587 0.096 Uiso 0.781(3) 1 calc R U P C 5
C61 C 0.3074(9) 0.0797(6) 0.7032(6) 0.079(3) Uani 0.781(3) 1 d D U P C 5
H61A H 0.249897 0.077297 0.728408 0.119 Uiso 0.781(3) 1 calc R U P C 5
H61B H 0.369894 0.073861 0.726112 0.119 Uiso 0.781(3) 1 calc R U P C 5
H61C H 0.289139 0.034734 0.663330 0.119 Uiso 0.781(3) 1 calc R U P C 5
C62 C 0.3732(10) 0.2627(8) 0.7651(5) 0.075(4) Uani 0.781(3) 1 d D U P C 5
H62A H 0.376950 0.317019 0.759432 0.112 Uiso 0.781(3) 1 calc R U P C 5
H62B H 0.441594 0.259467 0.782786 0.112 Uiso 0.781(3) 1 calc R U P C 5
H62C H 0.322359 0.254619 0.793643 0.112 Uiso 0.781(3) 1 calc R U P C 5
C63 C 0.0838(11) 0.1780(10) 0.7355(6) 0.053(3) Uani 0.781(3) 1 d D U P C 5
H63A H 0.124965 0.149808 0.756638 0.079 Uiso 0.781(3) 1 calc R U P C 5
H63B H 0.009757 0.157303 0.735969 0.079 Uiso 0.781(3) 1 calc R U P C 5
H63C H 0.102067 0.237574 0.757438 0.079 Uiso 0.781(3) 1 calc R U P C 5
C64 C 0.0653(7) 0.0438(4) 0.6139(4) 0.051(2) Uani 0.781(3) 1 d D U P C 5
H64A H 0.072194 0.029718 0.569074 0.076 Uiso 0.781(3) 1 calc R U P C 5
H64B H -0.007737 0.027590 0.619297 0.076 Uiso 0.781(3) 1 calc R U P C 5
H64C H 0.107119 0.014299 0.633406 0.076 Uiso 0.781(3) 1 calc R U P C 5
N1 N 0.2757(6) 0.3513(5) 0.5187(4) 0.038(2) Uani 0.781(3) 1 d D U P C 5
N2 N 0.4411(5) 0.3184(4) 0.5908(3) 0.0454(16) Uani 0.781(3) 1 d D U P C 5
N3 N 0.1899(4) 0.1790(3) 0.4938(2) 0.0319(11) Uani 0.781(3) 1 d D U P C 5
N4 N 0.1875(4) 0.3779(3) 0.6340(2) 0.0432(14) Uani 0.781(3) 1 d D U P C 5
Si1 Si 0.33281(15) 0.18058(13) 0.68751(11) 0.0517(6) Uani 0.781(3) 1 d D U P C 5
Si2 Si 0.11188(14) 0.15776(10) 0.65208(8) 0.0353(5) Uani 0.781(3) 1 d D U P C 5
C49' C 0.3913(16) 0.4330(15) 0.5502(11) 0.044(6) Uani 0.219(3) 1 d D U P C 6
H49C H 0.365118 0.474135 0.582713 0.053 Uiso 0.219(3) 1 calc R U P C 6
H49D H 0.421789 0.460566 0.520777 0.053 Uiso 0.219(3) 1 calc R U P C 6
C50' C 0.475(2) 0.402(2) 0.5812(15) 0.029(8) Uani 0.219(3) 1 d D U P C 6
H50C H 0.509020 0.367490 0.548676 0.035 Uiso 0.219(3) 1 calc R U P C 6
H50D H 0.528734 0.449585 0.607993 0.035 Uiso 0.219(3) 1 calc R U P C 6
C51' C 0.503(2) 0.3061(18) 0.6349(17) 0.041(8) Uani 0.219(3) 1 d D U P C 6
H51D H 0.501468 0.257354 0.598869 0.061 Uiso 0.219(3) 1 calc R U P C 6
H51E H 0.485366 0.288715 0.671290 0.061 Uiso 0.219(3) 1 calc R U P C 6
H51F H 0.573213 0.341313 0.644713 0.061 Uiso 0.219(3) 1 calc R U P C 6
C52' C 0.4138(19) 0.4132(14) 0.6796(9) 0.041(6) Uani 0.219(3) 1 d D U P C 6
H52D H 0.480392 0.451187 0.698328 0.062 Uiso 0.219(3) 1 calc R U P C 6
H52E H 0.389293 0.383410 0.708595 0.062 Uiso 0.219(3) 1 calc R U P C 6
H52F H 0.362711 0.444506 0.671456 0.062 Uiso 0.219(3) 1 calc R U P C 6
C53' C 0.333(2) 0.3202(14) 0.4541(11) 0.053(7) Uani 0.219(3) 1 d D U P C 6
H53C H 0.406897 0.316416 0.458652 0.063 Uiso 0.219(3) 1 calc R U P C 6
H53D H 0.322992 0.350254 0.423685 0.063 Uiso 0.219(3) 1 calc R U P C 6
C54' C 0.263(2) 0.2339(15) 0.4312(13) 0.057(8) Uani 0.219(3) 1 d D U P C 6
H54C H 0.189927 0.238585 0.425015 0.068 Uiso 0.219(3) 1 calc R U P C 6
H54D H 0.281273 0.202710 0.390319 0.068 Uiso 0.219(3) 1 calc R U P C 6
C55' C 0.195(2) 0.1113(15) 0.4522(17) 0.072(10) Uani 0.219(3) 1 d D U P C 6
H55D H 0.126610 0.124176 0.447312 0.108 Uiso 0.219(3) 1 calc R U P C 6
H55E H 0.196369 0.079631 0.481719 0.108 Uiso 0.219(3) 1 calc R U P C 6
H55F H 0.210312 0.078668 0.411381 0.108 Uiso 0.219(3) 1 calc R U P C 6
C56' C 0.3760(17) 0.1656(17) 0.4723(14) 0.068(8) Uani 0.219(3) 1 d D U P C 6
H56D H 0.382101 0.137409 0.428464 0.101 Uiso 0.219(3) 1 calc R U P C 6
H56E H 0.381963 0.128416 0.497268 0.101 Uiso 0.219(3) 1 calc R U P C 6
H56F H 0.431430 0.215241 0.488603 0.101 Uiso 0.219(3) 1 calc R U P C 6
C57' C 0.2116(18) 0.3983(16) 0.5057(12) 0.043(6) Uani 0.219(3) 1 d D U P C 6
H57C H 0.164612 0.360909 0.468038 0.051 Uiso 0.219(3) 1 calc R U P C 6
H57D H 0.233259 0.452804 0.499405 0.051 Uiso 0.219(3) 1 calc R U P C 6
C58' C 0.157(3) 0.4068(14) 0.5629(12) 0.055(12) Uani 0.219(3) 1 d D U P C 6
H58C H 0.202151 0.450638 0.598325 0.066 Uiso 0.219(3) 1 calc R U P C 6
H58D H 0.092703 0.425935 0.555514 0.066 Uiso 0.219(3) 1 calc R U P C 6
C59' C 0.0532(18) 0.2719(14) 0.5319(10) 0.052(7) Uani 0.219(3) 1 d D U P C 6
H59D H -0.007599 0.295167 0.526007 0.078 Uiso 0.219(3) 1 calc R U P C 6
H59E H 0.031914 0.221871 0.543769 0.078 Uiso 0.219(3) 1 calc R U P C 6
H59F H 0.084123 0.258192 0.492745 0.078 Uiso 0.219(3) 1 calc R U P C 6
C60' C 0.073(4) 0.356(2) 0.6361(16) 0.089(17) Uani 0.219(3) 1 d D U P C 6
H60D H 0.119759 0.396377 0.671570 0.133 Uiso 0.219(3) 1 calc R U P C 6
H60E H 0.045386 0.306435 0.647745 0.133 Uiso 0.219(3) 1 calc R U P C 6
H60F H 0.015185 0.379562 0.625190 0.133 Uiso 0.219(3) 1 calc R U P C 6
C61' C 0.106(2) 0.194(4) 0.730(3) 0.070(19) Uani 0.219(3) 1 d D U P C 6
H61D H 0.049922 0.189943 0.698021 0.104 Uiso 0.219(3) 1 calc R U P C 6
H61E H 0.090862 0.224555 0.771496 0.104 Uiso 0.219(3) 1 calc R U P C 6
H61F H 0.112809 0.138521 0.729766 0.104 Uiso 0.219(3) 1 calc R U P C 6
C62' C 0.334(2) 0.254(4) 0.7761(18) 0.071(14) Uani 0.219(3) 1 d D U P C 6
H62D H 0.334459 0.198438 0.777274 0.107 Uiso 0.219(3) 1 calc R U P C 6
H62E H 0.319565 0.287958 0.816775 0.107 Uiso 0.219(3) 1 calc R U P C 6
H62F H 0.401554 0.279283 0.767187 0.107 Uiso 0.219(3) 1 calc R U P C 6
C63' C 0.296(2) 0.0556(17) 0.6665(12) 0.041(7) Uani 0.219(3) 1 d D U P C 6
H63D H 0.362611 0.091131 0.688727 0.061 Uiso 0.219(3) 1 calc R U P C 6
H63E H 0.307599 0.001312 0.642708 0.061 Uiso 0.219(3) 1 calc R U P C 6
H63F H 0.248201 0.049122 0.696940 0.061 Uiso 0.219(3) 1 calc R U P C 6
C64' C 0.1031(17) 0.043(2) 0.5833(16) 0.068(10) Uani 0.219(3) 1 d D U P C 6
H64D H 0.054981 0.073707 0.606605 0.103 Uiso 0.219(3) 1 calc R U P C 6
H64E H 0.095690 -0.010643 0.589963 0.103 Uiso 0.219(3) 1 calc R U P C 6
H64F H 0.087210 0.035626 0.538450 0.103 Uiso 0.219(3) 1 calc R U P C 6
N1' N 0.3036(16) 0.3638(15) 0.5156(11) 0.023(6) Uani 0.219(3) 1 d D U P C 6
N2' N 0.4273(15) 0.3532(12) 0.6198(8) 0.034(5) Uani 0.219(3) 1 d D U P C 6
N3' N 0.2748(13) 0.1889(10) 0.4764(9) 0.044(5) Uani 0.219(3) 1 d D U P C 6
N4' N 0.1300(13) 0.3328(10) 0.5818(7) 0.035(4) Uani 0.219(3) 1 d D U P C 6
Si1' Si 0.2308(5) 0.2497(5) 0.7135(3) 0.0465(19) Uani 0.219(3) 1 d D U P C 6
Si2' Si 0.2397(5) 0.1034(4) 0.6116(3) 0.0447(19) Uani 0.219(3) 1 d D U P C 6
Mg2 Mg 0.72322(15) 1.15833(11) 0.95574(8) 0.0444(4) Uani 1 1 d . U . . .
C65 C 0.8675(8) 1.3328(7) 1.0268(6) 0.080(3) Uani 0.665(3) 1 d D U P D 7
H65A H 0.866605 1.369035 0.999995 0.096 Uiso 0.665(3) 1 calc R U P D 7
H65B H 0.899124 1.367718 1.069619 0.096 Uiso 0.665(3) 1 calc R U P D 7
C66 C 0.9287(12) 1.2720(10) 1.0020(7) 0.091(4) Uani 0.665(3) 1 d D U P D 7
H66A H 0.929549 1.236407 1.029238 0.109 Uiso 0.665(3) 1 calc R U P D 7
H66B H 1.001192 1.300755 1.003092 0.109 Uiso 0.665(3) 1 calc R U P D 7
C67 C 0.8823(11) 1.2739(9) 0.8969(7) 0.094(4) Uani 0.665(3) 1 d . U P D 7
H67A H 0.952592 1.305215 0.898073 0.141 Uiso 0.665(3) 1 calc R U P D 7
H67B H 0.837990 1.312215 0.914694 0.141 Uiso 0.665(3) 1 calc R U P D 7
H67C H 0.853769 1.242332 0.853373 0.141 Uiso 0.665(3) 1 calc R U P D 7
C68 C 0.9509(9) 1.1579(8) 0.9169(7) 0.095(4) Uani 0.665(3) 1 d . U P D 7
H68A H 0.972130 1.155573 0.875560 0.142 Uiso 0.665(3) 1 calc R U P D 7
H68B H 0.912068 1.103330 0.915377 0.142 Uiso 0.665(3) 1 calc R U P D 7
H68C H 1.012661 1.174396 0.948110 0.142 Uiso 0.665(3) 1 calc R U P D 7
C69 C 0.6754(8) 1.3350(7) 1.0127(6) 0.072(3) Uani 0.665(3) 1 d D U P D 7
H69A H 0.669976 1.381261 1.049803 0.087 Uiso 0.665(3) 1 calc R U P D 7
H69B H 0.692695 1.357312 0.978031 0.087 Uiso 0.665(3) 1 calc R U P D 7
C70 C 0.5741(10) 1.2715(8) 0.9935(6) 0.077(3) Uani 0.665(3) 1 d D U P D 7
H70A H 0.557959 1.249796 1.028656 0.092 Uiso 0.665(3) 1 calc R U P D 7
H70B H 0.517354 1.298331 0.984565 0.092 Uiso 0.665(3) 1 calc R U P D 7
C71 C 0.5692(9) 1.2329(8) 0.8832(6) 0.077(3) Uani 0.665(3) 1 d . U P D 7
H71A H 0.558478 1.186386 0.844317 0.115 Uiso 0.665(3) 1 calc R U P D 7
H71B H 0.632713 1.272775 0.884062 0.115 Uiso 0.665(3) 1 calc R U P D 7
H71C H 0.509753 1.259707 0.884994 0.115 Uiso 0.665(3) 1 calc R U P D 7
C72 C 0.4870(7) 1.1391(7) 0.9332(6) 0.071(3) Uani 0.665(3) 1 d . U P D 7
H72A H 0.424585 1.160772 0.927846 0.107 Uiso 0.665(3) 1 calc R U P D 7
H72B H 0.488395 1.123539 0.971672 0.107 Uiso 0.665(3) 1 calc R U P D 7
H72C H 0.486068 1.090552 0.897126 0.107 Uiso 0.665(3) 1 calc R U P D 7
C73 C 0.7445(9) 1.2756(7) 1.0921(4) 0.075(3) Uani 0.665(3) 1 d D U P D 7
H73A H 0.669482 1.259167 1.094703 0.089 Uiso 0.665(3) 1 calc R U P D 7
H73B H 0.773655 1.326968 1.127007 0.089 Uiso 0.665(3) 1 calc R U P D 7
C74 C 0.8019(11) 1.2040(8) 1.0981(6) 0.086(3) Uani 0.665(3) 1 d D U P D 7
H74A H 0.877104 1.219400 1.095545 0.103 Uiso 0.665(3) 1 calc R U P D 7
H74B H 0.792752 1.192754 1.138299 0.103 Uiso 0.665(3) 1 calc R U P D 7
C75 C 0.6486(11) 1.0929(10) 1.0591(7) 0.082(4) Uani 0.665(3) 1 d . U P D 7
H75A H 0.616417 1.044929 1.022904 0.123 Uiso 0.665(3) 1 calc R U P D 7
H75B H 0.658844 1.074932 1.096112 0.123 Uiso 0.665(3) 1 calc R U P D 7
H75C H 0.603206 1.132665 1.067011 0.123 Uiso 0.665(3) 1 calc R U P D 7
C76 C 0.8239(10) 1.0748(9) 1.0476(6) 0.091(3) Uani 0.665(3) 1 d . U P D 7
H76A H 0.887097 1.090970 1.029868 0.136 Uiso 0.665(3) 1 calc R U P D 7
H76B H 0.788642 1.018322 1.023065 0.136 Uiso 0.665(3) 1 calc R U P D 7
H76C H 0.842198 1.077258 1.091194 0.136 Uiso 0.665(3) 1 calc R U P D 7
C77 C 0.6087(12) 0.8702(8) 0.8196(7) 0.114(5) Uani 0.665(3) 1 d D U P D 7
H77A H 0.584254 0.826210 0.837647 0.171 Uiso 0.665(3) 1 calc R U P D 7
H77B H 0.649160 0.849792 0.785576 0.171 Uiso 0.665(3) 1 calc R U P D 7
H77C H 0.548953 0.887246 0.803023 0.171 Uiso 0.665(3) 1 calc R U P D 7
C78 C 0.7145(11) 0.9598(7) 0.9477(6) 0.104(4) Uani 0.665(3) 1 d D U P D 7
H78A H 0.789945 0.967756 0.957148 0.156 Uiso 0.665(3) 1 calc R U P D 7
H78B H 0.680364 0.908653 0.954729 0.156 Uiso 0.665(3) 1 calc R U P D 7
H78C H 0.690893 1.006603 0.975109 0.156 Uiso 0.665(3) 1 calc R U P D 7
C79 C 0.7762(9) 1.0186(11) 0.7579(6) 0.117(5) Uani 0.665(3) 1 d D U P D 7
H79A H 0.847804 1.041240 0.778514 0.176 Uiso 0.665(3) 1 calc R U P D 7
H79B H 0.768589 1.031367 0.718389 0.176 Uiso 0.665(3) 1 calc R U P D 7
H79C H 0.760149 0.958625 0.749286 0.176 Uiso 0.665(3) 1 calc R U P D 7
C80 C 0.5583(8) 1.0290(9) 0.7635(6) 0.096(4) Uani 0.665(3) 1 d D U P D 7
H80A H 0.537662 0.968800 0.752559 0.143 Uiso 0.665(3) 1 calc R U P D 7
H80B H 0.560036 1.044617 0.725015 0.143 Uiso 0.665(3) 1 calc R U P D 7
H80C H 0.508186 1.054551 0.788419 0.143 Uiso 0.665(3) 1 calc R U P D 7
N6 N 0.7598(7) 1.2909(6) 1.0285(4) 0.077(2) Uani 0.665(3) 1 d D U P D 7
N7 N 0.8862(6) 1.2170(6) 0.9338(4) 0.060(2) Uani 0.665(3) 1 d . U P D 7
N8 N 0.5790(6) 1.2024(5) 0.9375(4) 0.0611(18) Uani 0.665(3) 1 d . U P D 7
N9 N 0.7523(8) 1.1331(7) 1.0457(4) 0.078(2) Uani 0.665(3) 1 d . U P D 7
N10 N 0.6969(6) 1.0515(5) 0.8814(4) 0.068(2) Uani 0.665(3) 1 d D U P D 7
Si3 Si 0.6862(9) 0.9539(6) 0.8772(5) 0.186(4) Uani 0.665(3) 1 d D U P D 7
Si4 Si 0.6873(2) 1.0645(2) 0.80909(14) 0.0720(9) Uani 0.665(3) 1 d D U P D 7
C65' C 0.7232(17) 1.3417(16) 0.9878(10) 0.088(4) Uani 0.335(3) 1 d D U P D 8
H65C H 0.752727 1.363312 1.032582 0.106 Uiso 0.335(3) 1 calc R U P D 8
H65D H 0.700757 1.387761 0.976827 0.106 Uiso 0.335(3) 1 calc R U P D 8
C66' C 0.8108(19) 1.3207(17) 0.9504(12) 0.096(4) Uani 0.335(3) 1 d D U P D 8
H66C H 0.788215 1.312257 0.905642 0.115 Uiso 0.335(3) 1 calc R U P D 8
H66D H 0.870772 1.368244 0.964711 0.115 Uiso 0.335(3) 1 calc R U P D 8
C67' C 0.885(2) 1.220(2) 0.8836(15) 0.101(7) Uani 0.335(3) 1 d D U P D 8
H67D H 0.828129 1.207193 0.849725 0.152 Uiso 0.335(3) 1 calc R U P D 8
H67E H 0.910822 1.169682 0.881644 0.152 Uiso 0.335(3) 1 calc R U P D 8
H67F H 0.941504 1.262191 0.879052 0.152 Uiso 0.335(3) 1 calc R U P D 8
C68' C 0.947(3) 1.284(2) 0.9850(16) 0.124(8) Uani 0.335(3) 1 d D U P D 8
H68D H 0.984488 1.322935 0.965703 0.186 Uiso 0.335(3) 1 calc R U P D 8
H68E H 0.980135 1.237194 0.979745 0.186 Uiso 0.335(3) 1 calc R U P D 8
H68F H 0.947800 1.312558 1.029826 0.186 Uiso 0.335(3) 1 calc R U P D 8
C69' C 0.5694(18) 1.2703(14) 0.9288(11) 0.088(4) Uani 0.335(3) 1 d D U P D 8
H69C H 0.614079 1.283943 0.898063 0.106 Uiso 0.335(3) 1 calc R U P D 8
H69D H 0.524447 1.311098 0.938411 0.106 Uiso 0.335(3) 1 calc R U P D 8
C70' C 0.4993(19) 1.1844(13) 0.8970(13) 0.097(5) Uani 0.335(3) 1 d D U P D 8
H70C H 0.453203 1.168172 0.926201 0.116 Uiso 0.335(3) 1 calc R U P D 8
H70D H 0.456102 1.183693 0.859090 0.116 Uiso 0.335(3) 1 calc R U P D 8
C71' C 0.6126(18) 1.1429(15) 0.8268(10) 0.086(5) Uani 0.335(3) 1 d D U P D 8
H71D H 0.586619 1.094364 0.789885 0.129 Uiso 0.335(3) 1 calc R U P D 8
H71E H 0.688643 1.154282 0.833244 0.129 Uiso 0.335(3) 1 calc R U P D 8
H71F H 0.589431 1.190704 0.820261 0.129 Uiso 0.335(3) 1 calc R U P D 8
C72' C 0.508(2) 1.0463(16) 0.8632(12) 0.105(6) Uani 0.335(3) 1 d D U P D 8
H72D H 0.458371 1.037951 0.826494 0.158 Uiso 0.335(3) 1 calc R U P D 8
H72E H 0.470900 1.040773 0.898420 0.158 Uiso 0.335(3) 1 calc R U P D 8
H72F H 0.551298 1.004829 0.853262 0.158 Uiso 0.335(3) 1 calc R U P D 8
C73' C 0.593(2) 1.2837(15) 1.0332(12) 0.094(4) Uani 0.335(3) 1 d D U P D 8
H73C H 0.528123 1.303362 1.029588 0.113 Uiso 0.335(3) 1 calc R U P D 8
H73D H 0.641515 1.327884 1.066891 0.113 Uiso 0.335(3) 1 calc R U P D 8
C74' C 0.5680(19) 1.2106(14) 1.0575(12) 0.097(4) Uani 0.335(3) 1 d D U P D 8
H74C H 0.503664 1.173041 1.032571 0.116 Uiso 0.335(3) 1 calc R U P D 8
H74D H 0.553952 1.230767 1.101532 0.116 Uiso 0.335(3) 1 calc R U P D 8
C75' C 0.595(2) 1.0752(19) 1.0483(17) 0.106(8) Uani 0.335(3) 1 d D U P D 8
H75D H 0.538150 1.060347 1.013844 0.159 Uiso 0.335(3) 1 calc R U P D 8
H75E H 0.638579 1.034300 1.039312 0.159 Uiso 0.335(3) 1 calc R U P D 8
H75F H 0.565666 1.076301 1.087435 0.159 Uiso 0.335(3) 1 calc R U P D 8
C76' C 0.731(2) 1.1888(17) 1.0937(16) 0.107(7) Uani 0.335(3) 1 d D U P D 8
H76D H 0.707861 1.201947 1.135260 0.160 Uiso 0.335(3) 1 calc R U P D 8
H76E H 0.768678 1.239536 1.087472 0.160 Uiso 0.335(3) 1 calc R U P D 8
H76F H 0.777453 1.149938 1.090585 0.160 Uiso 0.335(3) 1 calc R U P D 8
C77' C 0.6096(16) 0.8662(13) 0.8908(15) 0.105(7) Uani 0.335(3) 1 d D U P D 8
H77D H 0.643000 0.818806 0.883172 0.157 Uiso 0.335(3) 1 calc R U P D 8
H77E H 0.547911 0.852693 0.859839 0.157 Uiso 0.335(3) 1 calc R U P D 8
H77F H 0.588959 0.879416 0.933078 0.157 Uiso 0.335(3) 1 calc R U P D 8
C78' C 0.8293(11) 0.9242(11) 0.8806(10) 0.063(4) Uani 0.335(3) 1 d D U P D 8
H78D H 0.885523 0.971972 0.901994 0.095 Uiso 0.335(3) 1 calc R U P D 8
H78E H 0.840363 0.901626 0.836724 0.095 Uiso 0.335(3) 1 calc R U P D 8
H78F H 0.828788 0.881859 0.901406 0.095 Uiso 0.335(3) 1 calc R U P D 8
C79' C 0.9885(16) 1.042(2) 0.9525(16) 0.129(9) Uani 0.335(3) 1 d D U P D 8
H79D H 0.982575 0.991569 0.917279 0.194 Uiso 0.335(3) 1 calc R U P D 8
H79E H 1.042019 1.044211 0.985598 0.194 Uiso 0.335(3) 1 calc R U P D 8
H79F H 1.007571 1.090321 0.938051 0.194 Uiso 0.335(3) 1 calc R U P D 8
C80' C 0.830(2) 0.9444(14) 1.0048(15) 0.117(7) Uani 0.335(3) 1 d D U P D 8
H80D H 0.758280 0.934306 1.013440 0.175 Uiso 0.335(3) 1 calc R U P D 8
H80E H 0.877049 0.949130 1.042094 0.175 Uiso 0.335(3) 1 calc R U P D 8
H80F H 0.840254 0.898273 0.969629 0.175 Uiso 0.335(3) 1 calc R U P D 8
N6' N 0.632(2) 1.2804(16) 0.9825(11) 0.092(4) Uani 0.335(3) 1 d . U P D 8
N7' N 0.8406(19) 1.2558(16) 0.9552(11) 0.094(4) Uani 0.335(3) 1 d . U P D 8
N8' N 0.5737(14) 1.1276(12) 0.8801(9) 0.074(4) Uani 0.335(3) 1 d . U P D 8
N9' N 0.6588(18) 1.1587(14) 1.0549(10) 0.086(4) Uani 0.335(3) 1 d . U P D 8
N10' N 0.7569(11) 1.0489(8) 0.9356(6) 0.060(3) Uani 0.335(3) 1 d D U P D 8
Si3' Si 0.7024(5) 0.9571(3) 0.8837(3) 0.0466(15) Uani 0.335(3) 1 d D U P D 8
Si4' Si 0.8607(7) 1.0428(7) 0.9842(5) 0.133(3) Uani 0.335(3) 1 d D U P D 8
C81 C 0.4822(19) -0.0116(16) 0.4764(8) 0.125(8) Uani 0.5 1 d D U P . .
H81A H 0.415781 0.002741 0.488657 0.150 Uiso 0.5 1 calc R U P . .
H81B H 0.473670 -0.069350 0.476765 0.150 Uiso 0.5 1 calc R U P . .
C82 C 0.447(2) -0.0352(15) 0.4178(9) 0.139(8) Uani 0.5 1 d D U P . .
H82A H 0.503150 -0.062178 0.400689 0.167 Uiso 0.5 1 calc R U P . .
H82B H 0.462271 0.018922 0.410340 0.167 Uiso 0.5 1 calc R U P . .
C83 C 0.373(2) -0.0737(16) 0.3712(13) 0.193(13) Uani 0.5 1 d D U P . .
H83A H 0.328183 -0.118844 0.381141 0.290 Uiso 0.5 1 calc R U P . .
H83B H 0.403477 -0.096301 0.333059 0.290 Uiso 0.5 1 calc R U P . .
H83C H 0.331304 -0.034895 0.364515 0.290 Uiso 0.5 1 calc R U P . .

loop_
_atom_site_aniso_label
_atom_site_aniso_U_11
_atom_site_aniso_U_22
_atom_site_aniso_U_33
_atom_site_aniso_U_23
_atom_site_aniso_U_13
_atom_site_aniso_U_12
C1 0.031(2) 0.027(2) 0.041(3) 0.016(2) 0.003(2) 0.0070(19)
C2 0.034(2) 0.027(2) 0.036(3) 0.013(2) 0.004(2) 0.0057(19)
C3 0.038(3) 0.034(3) 0.044(3) 0.016(2) 0.009(2) 0.013(2)
C4 0.059(3) 0.028(2) 0.049(3) 0.012(2) 0.015(3) 0.014(2)
C5 0.058(3) 0.027(2) 0.040(3) 0.010(2) -0.005(2) -0.001(2)
C6 0.039(3) 0.030(2) 0.049(3) 0.017(2) -0.007(2) 0.005(2)
C7 0.032(2) 0.023(2) 0.032(2) 0.0102(19) 0.0091(19) 0.0103(19)
C8 0.033(2) 0.029(2) 0.037(3) 0.008(2) 0.004(2) 0.009(2)
C9 0.040(3) 0.042(3) 0.034(3) 0.016(2) 0.014(2) 0.015(2)
C10 0.034(3) 0.033(3) 0.050(3) 0.017(2) 0.017(2) 0.008(2)
C11 0.030(2) 0.029(2) 0.040(3) 0.005(2) 0.006(2) 0.005(2)
C12 0.033(2) 0.031(2) 0.033(2) 0.012(2) 0.009(2) 0.010(2)
C19 0.029(2) 0.042(3) 0.047(3) 0.020(2) 0.012(2) 0.011(2)
C20 0.048(3) 0.054(3) 0.060(3) 0.032(3) 0.023(3) 0.019(3)
C21 0.068(4) 0.074(4) 0.072(4) 0.054(3) 0.027(3) 0.023(3)
C22 0.067(4) 0.084(4) 0.054(3) 0.041(3) 0.027(3) 0.010(3)
C23 0.050(3) 0.059(3) 0.054(3) 0.017(3) 0.023(3) 0.005(3)
C24 0.033(3) 0.049(3) 0.049(3) 0.025(2) 0.014(2) 0.007(2)
B1 0.029(3) 0.029(3) 0.044(3) 0.016(2) 0.007(2) 0.008(2)
F1 0.0291(14) 0.0412(16) 0.0389(15) 0.0144(13) 0.0008(12) 0.0090(12)
F2 0.0404(17) 0.0521(19) 0.068(2) 0.0205(16) 0.0126(15) 0.0233(14)
F3 0.089(3) 0.0448(19) 0.064(2) 0.0042(17) 0.022(2) 0.0258(18)
F4 0.086(3) 0.0383(18) 0.054(2) 0.0047(15) -0.0181(18) 0.0004(17)
F5 0.0452(18) 0.0418(17) 0.071(2) 0.0146(16) -0.0214(16) 0.0045(14)
F6 0.0467(17) 0.0403(16) 0.0365(16) 0.0103(13) -0.0007(13) 0.0060(13)
F7 0.065(2) 0.065(2) 0.0423(18) 0.0309(16) 0.0149(15) 0.0139(17)
F8 0.0439(17) 0.0489(18) 0.069(2) 0.0329(16) 0.0213(15) 0.0039(14)
F9 0.0408(17) 0.0443(17) 0.0538(19) 0.0095(15) 0.0019(14) -0.0057(14)
F10 0.0378(15) 0.0477(17) 0.0337(15) 0.0154(13) 0.0038(12) 0.0050(13)
F16 0.071(2) 0.056(2) 0.081(2) 0.0474(19) 0.0345(19) 0.0311(17)
F17 0.119(4) 0.109(3) 0.095(3) 0.081(3) 0.045(3) 0.048(3)
F18 0.125(4) 0.132(4) 0.060(3) 0.056(3) 0.041(2) 0.029(3)
F19 0.065(2) 0.076(2) 0.052(2) 0.0114(18) 0.0270(17) 0.0008(19)
F20 0.0467(17) 0.0392(16) 0.0518(18) 0.0132(14) 0.0145(14) 0.0130(13)
C13 0.027(3) 0.028(3) 0.031(4) 0.011(4) 0.005(3) 0.007(3)
C14 0.029(4) 0.032(3) 0.032(5) 0.010(4) -0.003(4) 0.006(3)
C15 0.038(3) 0.032(4) 0.033(4) 0.008(4) 0.004(4) 0.016(3)
C16 0.028(3) 0.043(4) 0.034(4) 0.009(3) 0.003(3) 0.011(3)
C17 0.029(3) 0.033(3) 0.036(4) 0.010(3) 0.007(3) 0.002(3)
C18 0.034(3) 0.029(3) 0.036(4) 0.010(3) 0.000(3) 0.011(3)
F11 0.041(5) 0.033(3) 0.044(8) 0.018(5) -0.002(5) 0.009(3)
F12 0.046(4) 0.042(5) 0.046(6) 0.015(4) 0.000(5) 0.021(3)
F13 0.030(2) 0.056(3) 0.049(3) 0.016(3) 0.004(2) 0.0177(19)
F14 0.031(2) 0.040(2) 0.066(4) 0.016(2) 0.009(2) 0.0025(17)
F15 0.031(2) 0.030(3) 0.057(3) 0.017(3) 0.009(3) 0.0091(18)
C13' 0.033(6) 0.031(6) 0.034(7) 0.009(6) 0.012(5) 0.007(5)
C14' 0.036(6) 0.030(6) 0.034(7) 0.015(6) 0.001(6) 0.011(5)
C15' 0.032(6) 0.037(6) 0.036(6) 0.011(6) -0.002(6) 0.016(5)
C16' 0.030(5) 0.041(5) 0.040(6) 0.009(5) 0.002(6) 0.015(5)
C17' 0.033(5) 0.037(5) 0.035(6) 0.011(5) 0.006(5) 0.006(5)
C18' 0.038(6) 0.032(6) 0.032(6) 0.013(5) 0.005(6) 0.007(5)
F11' 0.030(8) 0.022(7) 0.019(9) 0.012(7) 0.000(8) 0.014(6)
F12' 0.048(8) 0.050(10) 0.040(12) 0.012(9) -0.003(10) 0.031(7)
F13' 0.026(6) 0.066(7) 0.063(8) 0.020(7) -0.003(7) 0.019(5)
F14' 0.032(5) 0.052(6) 0.056(8) 0.017(6) 0.011(5) 0.004(5)
F15' 0.040(6) 0.032(6) 0.041(7) 0.012(6) 0.012(7) 0.012(5)
C25 0.030(3) 0.081(4) 0.031(3) 0.022(3) 0.002(2) -0.001(3)
C26 0.025(2) 0.050(3) 0.037(3) 0.017(2) 0.006(2) 0.003(2)
C27 0.030(2) 0.040(3) 0.031(2) 0.012(2) 0.0063(19) 0.013(2)
C28 0.031(2) 0.049(3) 0.041(3) 0.021(2) 0.011(2) 0.014(2)
C29 0.032(3) 0.055(3) 0.043(3) 0.010(2) 0.006(2) -0.001(2)
C30 0.032(3) 0.081(4) 0.030(3) 0.007(3) -0.001(2) -0.001(3)
C37 0.033(3) 0.076(4) 0.031(3) 0.014(3) 0.005(2) -0.007(3)
C38 0.037(3) 0.089(4) 0.047(3) 0.021(3) 0.008(3) -0.002(3)
C39 0.040(3) 0.072(4) 0.052(3) 0.011(3) 0.013(3) -0.012(3)
C40 0.033(3) 0.068(4) 0.066(4) -0.006(3) 0.016(3) -0.002(3)
C41 0.039(3) 0.060(3) 0.055(3) 0.000(3) 0.011(3) 0.011(3)
C42 0.033(3) 0.060(3) 0.040(3) 0.002(3) 0.008(2) 0.001(2)
B2 0.036(3) 0.128(7) 0.040(4) 0.043(4) -0.006(3) -0.022(4)
F21 0.0348(15) 0.0502(17) 0.0374(16) 0.0179(14) -0.0021(12) -0.0019(13)
F22 0.0476(17) 0.0474(17) 0.0266(14) 0.0139(13) 0.0039(12) 0.0142(13)
F23 0.0457(17) 0.0556(19) 0.0509(18) 0.0300(15) 0.0162(14) 0.0095(14)
F24 0.0394(18) 0.076(2) 0.063(2) 0.0114(19) 0.0031(16) -0.0181(17)
F25 0.045(2) 0.137(4) 0.0354(18) 0.013(2) -0.0066(15) -0.028(2)
F31 0.048(2) 0.150(4) 0.066(2) 0.067(3) 0.0101(18) -0.002(2)
F32 0.058(2) 0.099(3) 0.095(3) 0.039(3) 0.031(2) -0.011(2)
F33 0.0319(18) 0.084(3) 0.106(3) 0.000(2) 0.0181(19) -0.0045(17)
F34 0.046(2) 0.083(3) 0.092(3) 0.007(2) 0.0123(19) 0.0243(19)
F35 0.0510(19) 0.069(2) 0.054(2) 0.0149(17) 0.0165(16) 0.0099(17)
C31 0.034(4) 0.048(4) 0.036(4) 0.023(4) 0.003(3) 0.009(4)
C32 0.032(4) 0.041(4) 0.037(4) 0.015(4) 0.001(4) 0.006(3)
C33 0.048(4) 0.056(5) 0.042(4) 0.001(4) 0.007(4) 0.004(4)
C34 0.049(5) 0.053(5) 0.042(5) 0.013(5) -0.009(4) 0.004(5)
C35 0.041(4) 0.058(5) 0.039(4) 0.020(4) 0.003(4) 0.003(4)
C36 0.041(5) 0.054(6) 0.032(6) 0.022(5) 0.009(5) 0.004(5)
C43 0.029(5) 0.090(6) 0.041(5) 0.048(5) -0.009(4) 0.003(5)
C44 0.034(4) 0.063(5) 0.036(4) 0.031(4) 0.008(3) 0.016(4)
C45 0.043(5) 0.067(6) 0.045(5) 0.025(5) 0.009(4) 0.025(4)
C46 0.056(5) 0.064(5) 0.039(4) 0.026(4) 0.012(4) 0.028(4)
C47 0.058(6) 0.062(6) 0.035(5) 0.024(5) 0.017(4) 0.015(5)
C48 0.033(4) 0.053(5) 0.032(4) 0.029(4) 0.008(3) 0.016(4)
F36 0.031(3) 0.076(5) 0.044(3) 0.029(3) 0.006(3) 0.012(3)
F37 0.048(3) 0.116(5) 0.055(4) 0.036(4) 0.018(3) 0.045(4)
F38 0.097(5) 0.087(5) 0.052(4) 0.023(3) 0.026(3) 0.065(4)
F39 0.082(5) 0.051(4) 0.040(4) 0.009(3) 0.007(3) 0.021(3)
F40 0.041(6) 0.060(7) 0.043(6) 0.012(5) 0.008(4) 0.017(5)
F26 0.053(4) 0.055(4) 0.049(4) 0.012(4) 0.007(3) 0.017(3)
F27 0.068(4) 0.064(4) 0.057(4) -0.007(3) 0.012(4) 0.020(3)
F28 0.071(4) 0.094(5) 0.030(3) 0.009(3) 0.006(3) 0.007(4)
F29 0.064(4) 0.086(4) 0.036(3) 0.027(3) 0.000(3) 0.010(3)
F30 0.058(3) 0.062(4) 0.036(3) 0.022(3) 0.005(2) 0.017(3)
C31' 0.044(6) 0.057(7) 0.033(6) 0.024(6) 0.001(5) -0.004(6)
C32' 0.049(6) 0.054(6) 0.034(6) 0.015(6) 0.005(5) -0.005(5)
C33' 0.064(6) 0.052(6) 0.036(6) 0.013(5) 0.011(5) -0.005(5)
C34' 0.069(6) 0.059(6) 0.043(6) 0.009(5) 0.004(6) -0.007(6)
C35' 0.058(6) 0.056(6) 0.037(6) 0.013(6) 0.002(5) 0.006(6)
C36' 0.054(5) 0.052(5) 0.039(5) 0.018(4) 0.001(5) -0.007(5)
C43' 0.047(6) 0.085(6) 0.052(7) 0.039(5) -0.007(6) 0.002(6)
C44' 0.039(6) 0.058(6) 0.056(6) 0.031(5) 0.005(6) 0.015(6)
C45' 0.046(5) 0.061(6) 0.055(5) 0.034(5) 0.012(5) 0.021(5)
C46' 0.050(6) 0.050(6) 0.051(5) 0.029(5) 0.011(5) 0.027(5)
C47' 0.059(5) 0.057(5) 0.047(5) 0.028(5) 0.010(5) 0.011(5)
C48' 0.044(6) 0.041(6) 0.031(5) 0.016(5) 0.019(5) 0.029(5)
F36' 0.032(4) 0.052(5) 0.077(6) 0.034(5) -0.005(4) 0.000(4)
F37' 0.038(5) 0.091(7) 0.116(8) 0.060(6) 0.018(5) 0.029(5)
F38' 0.089(7) 0.074(6) 0.096(7) 0.041(6) 0.050(6) 0.050(5)
F39' 0.081(8) 0.052(8) 0.045(6) 0.014(6) 0.022(6) 0.003(6)
F40' 0.057(9) 0.050(9) 0.044(9) 0.018(7) 0.010(7) 0.008(7)
F26' 0.043(4) 0.038(4) 0.034(4) 0.009(3) 0.004(3) 0.008(3)
F27' 0.107(7) 0.055(5) 0.046(5) -0.014(4) 0.027(5) -0.005(5)
F28' 0.161(9) 0.092(7) 0.024(4) 0.002(4) -0.004(5) -0.027(7)
F29' 0.129(9) 0.092(8) 0.043(6) 0.040(6) -0.009(6) -0.024(7)
F30' 0.059(6) 0.042(5) 0.042(8) 0.035(5) -0.017(5) -0.002(4)
N5 0.045(2) 0.035(2) 0.044(2) 0.013(2) -0.005(2) 0.0104(19)
Mg1 0.0315(8) 0.0249(8) 0.0372(9) 0.0076(7) -0.0049(7) 0.0071(6)
C49 0.048(4) 0.045(4) 0.045(4) 0.025(3) 0.004(3) -0.003(3)
C50 0.042(5) 0.055(7) 0.052(6) 0.025(6) -0.001(4) -0.013(4)
C51 0.038(4) 0.078(6) 0.076(6) 0.040(5) 0.009(4) 0.008(4)
C52 0.044(5) 0.075(8) 0.057(6) 0.035(6) -0.011(5) -0.019(5)
C53 0.040(3) 0.041(4) 0.031(3) 0.016(3) 0.003(3) 0.007(3)
C54 0.036(4) 0.037(4) 0.035(4) 0.010(3) 0.002(3) 0.008(3)
C55 0.037(4) 0.040(4) 0.041(4) 0.014(3) -0.002(3) 0.000(3)
C56 0.057(5) 0.029(4) 0.046(4) 0.007(3) 0.006(4) 0.014(3)
C57 0.068(5) 0.034(4) 0.043(4) 0.018(3) 0.006(4) 0.014(3)
C58 0.076(6) 0.035(4) 0.055(6) 0.015(4) 0.023(5) 0.032(4)
C59 0.092(8) 0.058(6) 0.092(8) 0.042(6) 0.047(7) 0.043(6)
C60 0.108(7) 0.044(4) 0.037(4) 0.008(3) 0.001(4) 0.018(4)
C61 0.068(6) 0.085(8) 0.117(10) 0.074(8) 0.009(7) 0.028(6)
C62 0.063(7) 0.102(9) 0.061(7) 0.047(6) -0.015(6) -0.004(7)
C63 0.054(6) 0.064(7) 0.046(6) 0.025(5) 0.013(5) 0.011(6)
C64 0.056(5) 0.033(4) 0.059(5) 0.018(4) 0.008(4) -0.002(3)
N1 0.041(4) 0.034(4) 0.036(4) 0.011(3) 0.002(3) 0.003(3)
N2 0.036(3) 0.050(4) 0.049(4) 0.025(3) -0.005(3) -0.004(3)
N3 0.034(3) 0.025(3) 0.032(3) 0.005(2) 0.002(2) 0.005(2)
N4 0.063(4) 0.034(3) 0.040(3) 0.016(3) 0.014(3) 0.019(3)
Si1 0.0395(11) 0.0568(13) 0.0750(15) 0.0471(12) 0.0022(10) 0.0088(9)
Si2 0.0379(10) 0.0302(9) 0.0385(10) 0.0140(8) 0.0004(8) 0.0055(7)
C49' 0.038(11) 0.058(12) 0.040(11) 0.025(10) 0.008(9) 0.003(9)
C50' 0.038(13) 0.016(11) 0.033(14) 0.009(10) -0.001(10) 0.007(10)
C51' 0.025(13) 0.040(16) 0.057(18) 0.016(14) -0.006(12) 0.007(13)
C52' 0.046(13) 0.041(12) 0.027(11) 0.000(9) 0.006(10) 0.003(10)
C53' 0.055(12) 0.060(12) 0.050(12) 0.023(10) 0.007(10) 0.021(10)
C54' 0.061(14) 0.062(14) 0.046(13) 0.011(11) 0.003(11) 0.021(11)
C55' 0.08(2) 0.069(19) 0.068(19) 0.030(17) -0.013(16) 0.010(16)
C56' 0.079(18) 0.076(18) 0.057(16) 0.021(14) 0.006(14) 0.040(15)
C57' 0.045(11) 0.038(11) 0.050(12) 0.020(10) -0.005(10) 0.014(9)
C58' 0.058(16) 0.053(16) 0.059(18) 0.020(12) -0.013(12) 0.026(12)
C59' 0.049(14) 0.050(14) 0.062(15) 0.027(12) 0.000(12) 0.008(11)
C60' 0.09(2) 0.05(2) 0.14(3) 0.02(2) 0.06(2) 0.019(17)
C61' 0.04(2) 0.09(3) 0.07(3) 0.03(2) 0.005(16) -0.002(17)
C62' 0.07(2) 0.09(2) 0.050(19) 0.028(17) 0.001(17) -0.001(19)
C63' 0.047(14) 0.031(12) 0.042(14) 0.017(12) -0.013(13) -0.003(11)
C64' 0.09(2) 0.057(17) 0.058(18) 0.027(15) -0.001(16) 0.004(16)
N1' 0.027(11) 0.029(10) 0.019(9) 0.014(7) -0.001(8) 0.014(9)
N2' 0.027(9) 0.044(11) 0.032(10) 0.015(8) 0.003(8) 0.006(8)
N3' 0.056(11) 0.039(9) 0.039(9) 0.011(8) -0.002(8) 0.024(8)
N4' 0.036(9) 0.029(8) 0.037(9) 0.007(7) 0.011(7) 0.005(7)
Si1' 0.045(4) 0.052(4) 0.042(4) 0.018(3) 0.001(3) 0.006(3)
Si2' 0.039(4) 0.034(4) 0.061(4) 0.018(3) -0.010(3) 0.008(3)
Mg2 0.0558(11) 0.0376(10) 0.0346(9) 0.0061(8) -0.0034(8) 0.0093(8)
C65 0.080(5) 0.068(5) 0.069(5) 0.010(4) -0.016(4) -0.009(4)
C66 0.074(6) 0.098(6) 0.080(6) 0.025(5) -0.007(5) -0.022(5)
C67 0.077(7) 0.086(8) 0.110(9) 0.043(7) -0.009(7) -0.022(7)
C68 0.050(6) 0.100(8) 0.133(9) 0.033(7) 0.022(6) 0.013(6)
C69 0.080(5) 0.059(5) 0.066(5) 0.002(4) 0.008(4) 0.015(4)
C70 0.076(5) 0.084(5) 0.061(5) 0.008(4) 0.007(5) 0.023(5)
C71 0.075(7) 0.083(7) 0.073(7) 0.030(6) -0.007(5) 0.016(6)
C72 0.043(5) 0.075(6) 0.103(7) 0.030(6) 0.018(5) 0.022(4)
C73 0.093(5) 0.081(5) 0.042(4) 0.002(4) -0.005(4) 0.033(4)
C74 0.084(6) 0.111(7) 0.053(5) 0.013(5) 0.004(5) 0.018(6)
C75 0.085(8) 0.102(8) 0.087(8) 0.062(7) 0.011(7) 0.035(7)
C76 0.101(8) 0.113(8) 0.083(7) 0.047(6) 0.015(6) 0.056(6)
C77 0.118(10) 0.069(8) 0.127(11) -0.001(8) 0.002(9) 0.012(7)
C78 0.117(8) 0.054(6) 0.143(9) 0.015(6) 0.023(8) 0.048(6)
C79 0.075(8) 0.155(13) 0.092(9) -0.005(9) 0.002(7) 0.025(8)
C80 0.069(7) 0.121(9) 0.077(7) 0.002(7) 0.003(6) 0.021(7)
N6 0.079(4) 0.072(4) 0.072(4) 0.011(4) -0.001(4) 0.022(4)
N7 0.049(4) 0.073(5) 0.058(4) 0.028(4) 0.003(4) 0.000(4)
N8 0.060(4) 0.065(4) 0.064(4) 0.027(3) 0.000(3) 0.018(3)
N9 0.081(5) 0.109(5) 0.061(4) 0.046(4) 0.011(4) 0.027(4)
N10 0.054(4) 0.059(4) 0.088(5) 0.014(4) 0.012(4) 0.016(3)
Si3 0.197(6) 0.139(5) 0.175(6) 0.000(5) -0.010(5) 0.012(5)
Si4 0.0508(16) 0.091(2) 0.0579(17) -0.0001(15) 0.0020(13) 0.0153(15)
C65' 0.087(6) 0.080(6) 0.083(6) 0.012(6) 0.002(6) 0.009(6)
C66' 0.092(7) 0.090(7) 0.088(6) 0.014(6) 0.004(6) 0.003(6)
C67' 0.081(11) 0.103(12) 0.106(13) 0.029(12) -0.005(11) -0.004(12)
C68' 0.096(12) 0.118(12) 0.122(13) 0.010(11) 0.010(11) -0.021(11)
C69' 0.090(7) 0.088(7) 0.080(7) 0.016(6) 0.002(6) 0.024(6)
C70' 0.087(7) 0.103(8) 0.091(7) 0.019(7) 0.002(7) 0.020(7)
C71' 0.085(10) 0.108(11) 0.069(10) 0.047(9) -0.014(9) 0.006(9)
C72' 0.092(11) 0.111(12) 0.095(11) 0.032(10) -0.018(10) -0.010(10)
C73' 0.092(6) 0.091(6) 0.088(6) 0.008(6) 0.006(6) 0.027(6)
C74' 0.097(7) 0.102(7) 0.084(7) 0.018(6) 0.019(7) 0.021(7)
C75' 0.110(15) 0.118(14) 0.091(13) 0.032(12) 0.025(13) 0.022(13)
C76' 0.107(12) 0.101(11) 0.109(12) 0.022(10) 0.006(11) 0.035(11)
C77' 0.104(13) 0.083(12) 0.118(14) 0.017(12) 0.024(12) 0.020(11)
C78' 0.056(8) 0.053(8) 0.103(11) 0.041(8) -0.001(8) 0.039(7)
C79' 0.096(14) 0.156(16) 0.154(17) 0.068(14) 0.005(13) 0.045(13)
C80' 0.140(14) 0.107(13) 0.142(15) 0.065(11) 0.019(13) 0.081(11)
N6' 0.087(6) 0.093(6) 0.084(6) 0.014(5) 0.004(6) 0.013(6)
N7' 0.090(7) 0.095(7) 0.083(7) 0.026(6) -0.013(6) -0.002(6)
N8' 0.067(6) 0.077(6) 0.079(7) 0.028(6) 0.004(6) 0.011(6)
N9' 0.097(7) 0.087(7) 0.073(6) 0.017(6) 0.024(6) 0.028(6)
N10' 0.084(6) 0.064(6) 0.061(6) 0.036(5) 0.029(5) 0.052(5)
Si3' 0.065(3) 0.019(2) 0.047(3) -0.009(2) -0.015(2) 0.027(2)
Si4' 0.116(6) 0.174(7) 0.148(7) 0.080(6) 0.030(5) 0.076(5)
C81 0.126(13) 0.112(12) 0.157(16) 0.038(12) 0.022(12) 0.075(10)
C82 0.163(15) 0.107(12) 0.166(15) 0.041(11) 0.021(12) 0.075(11)
C83 0.20(2) 0.104(16) 0.29(3) 0.060(18) 0.09(2) 0.042(16)

loop_
_atom_type_symbol
_atom_type_description
_atom_type_scat_dispersion_real
_atom_type_scat_dispersion_imag
_atom_type_scat_source
C C 0.0033 0.0016 'International Tables Vol C Tables 4.2.6.8 and 6.1.1.4'
H H 0.0000 0.0000 'International Tables Vol C Tables 4.2.6.8 and 6.1.1.4'
N N 0.0061 0.0033 'International Tables Vol C Tables 4.2.6.8 and 6.1.1.4'
B B 0.0013 0.0007 'International Tables Vol C Tables 4.2.6.8 and 6.1.1.4'
F F 0.0171 0.0103 'International Tables Vol C Tables 4.2.6.8 and 6.1.1.4'
Mg Mg 0.0486 0.0363 'International Tables Vol C Tables 4.2.6.8 and 6.1.1.4'
Si Si 0.0817 0.0704 'International Tables Vol C Tables 4.2.6.8 and 6.1.1.4'

loop_
_geom_angle_atom_site_label_1
_geom_angle_atom_site_label_2
_geom_angle_atom_site_label_3
_geom_angle
_geom_angle_site_symmetry_1
C6 C1 C2 112.9(4) .
C6 C1 B1 128.0(4) .
C2 C1 B1 118.8(4) .
F1 C2 C3 116.2(4) .
F1 C2 C1 118.8(4) .
C3 C2 C1 125.1(5) .
F2 C3 C4 120.1(4) .
F2 C3 C2 120.7(5) .
C4 C3 C2 119.2(5) .
F3 C4 C3 120.8(5) .
F3 C4 C5 120.5(5) .
C3 C4 C5 118.7(5) .
F4 C5 C4 119.6(5) .
F4 C5 C6 120.3(5) .
C4 C5 C6 120.0(5) .
F5 C6 C5 115.5(5) .
F5 C6 C1 120.4(5) .
C5 C6 C1 124.2(5) .
C12 C7 C8 113.6(4) .
C12 C7 B1 127.0(4) .
C8 C7 B1 118.9(4) .
F6 C8 C9 116.3(4) .
F6 C8 C7 119.4(4) .
C9 C8 C7 124.3(5) .
F7 C9 C8 120.9(5) .
F7 C9 C10 119.3(4) .
C8 C9 C10 119.8(5) .
F8 C10 C11 120.7(5) .
F8 C10 C9 120.7(5) .
C11 C10 C9 118.6(4) .
F9 C11 C10 120.1(4) .
F9 C11 C12 120.0(4) .
C10 C11 C12 119.9(4) .
F10 C12 C11 114.7(4) .
F10 C12 C7 121.4(4) .
C11 C12 C7 123.9(4) .
C24 C19 C20 113.1(5) .
C24 C19 B1 119.7(4) .
C20 C19 B1 127.0(5) .
F16 C20 C21 115.1(5) .
F16 C20 C19 121.0(5) .
C21 C20 C19 123.9(6) .
F17 C21 C22 120.6(6) .
F17 C21 C20 119.8(6) .
C22 C21 C20 119.6(6) .
F18 C22 C23 120.3(7) .
F18 C22 C21 120.7(6) .
C23 C22 C21 118.9(6) .
F19 C23 C22 120.0(6) .
F19 C23 C24 120.4(6) .
C22 C23 C24 119.6(6) .
F20 C24 C23 116.1(5) .
F20 C24 C19 119.0(4) .
C23 C24 C19 124.8(5) .
C13 B1 C1 115.7(5) .
C13 B1 C19 99.1(4) .
C1 B1 C19 114.8(4) .
C1 B1 C13' 106.1(13) .
C19 B1 C13' 111.5(12) .
C13 B1 C7 114.3(6) .
C1 B1 C7 101.6(3) .
C19 B1 C7 112.0(4) .
C13' B1 C7 110.3(15) .
C14 C13 C18 115.1(9) .
C14 C13 B1 125.9(11) .
C18 C13 B1 118.8(9) .
C13 C14 F11 126.0(16) .
C13 C14 C15 123.5(14) .
F11 C14 C15 110.4(17) .
F12 C15 C16 120.0(12) .
F12 C15 C14 121.0(13) .
C16 C15 C14 119.0(12) .
F13 C16 C15 121.7(8) .
F13 C16 C17 119.5(7) .
C15 C16 C17 118.8(8) .
F14 C17 C18 121.5(6) .
F14 C17 C16 119.2(6) .
C18 C17 C16 119.2(6) .
F15 C18 C13 120.0(7) .
F15 C18 C17 115.7(7) .
C13 C18 C17 124.3(7) .
C18' C13' C14' 106(2) .
C18' C13' B1 121(3) .
C14' C13' B1 131(3) .
C15' C14' F11' 126(5) .
C15' C14' C13' 126(4) .
F11' C14' C13' 108(4) .
C14' C15' C16' 123(4) .
C14' C15' F12' 119(4) .
C16' C15' F12' 118(3) .
C15' C16' F13' 122(2) .
C15' C16' C17' 118(2) .
F13' C16' C17' 120.0(19) .
C18' C17' C16' 122(2) .
C18' C17' F14' 118.7(18) .
C16' C17' F14' 119.3(17) .
C17' C18' F15' 120(2) .
C17' C18' C13' 125(2) .
F15' C18' C13' 115(2) .
C26 C25 C30 113.2(5) .
C26 C25 B2 119.0(5) .
C30 C25 B2 127.3(5) .
F21 C26 C27 116.1(4) .
F21 C26 C25 119.0(4) .
C27 C26 C25 124.9(5) .
F22 C27 C26 121.0(4) .
F22 C27 C28 119.6(4) .
C26 C27 C28 119.4(4) .
F23 C28 C29 120.5(5) .
F23 C28 C27 120.5(4) .
C29 C28 C27 119.0(5) .
F24 C29 C28 119.9(5) .
F24 C29 C30 120.3(5) .
C28 C29 C30 119.8(5) .
F25 C30 C29 115.2(5) .
F25 C30 C25 121.0(5) .
C29 C30 C25 123.7(5) .
C38 C37 C42 113.0(5) .
C38 C37 B2 119.6(5) .
C42 C37 B2 127.3(5) .
F31 C38 C37 119.4(5) .
F31 C38 C39 114.9(6) .
C37 C38 C39 125.7(6) .
F32 C39 C38 121.2(6) .
F32 C39 C40 120.4(5) .
C38 C39 C40 118.4(6) .
F33 C40 C41 120.5(7) .
F33 C40 C39 120.4(6) .
C41 C40 C39 119.1(5) .
F34 C41 C40 119.5(5) .
F34 C41 C42 120.4(6) .
C40 C41 C42 120.0(6) .
F35 C42 C41 114.9(6) .
F35 C42 C37 121.4(5) .
C41 C42 C37 123.7(6) .
C43' B2 C37 122.0(10) .
C31 B2 C37 106.1(5) .
C43' B2 C25 103.7(10) .
C31 B2 C25 122.1(6) .
C37 B2 C25 113.4(5) .
C31 B2 C43 104.2(7) .
C37 B2 C43 110.3(6) .
C25 B2 C43 99.8(6) .
C43' B2 C31' 116.1(11) .
C37 B2 C31' 96.7(7) .
C25 B2 C31' 104.0(7) .
C36 C31 C32 115.4(13) .
C36 C31 B2 137.0(14) .
C32 C31 B2 107.2(8) .
C31 C32 F26 126.5(9) .
C31 C32 C33 122.5(10) .
F26 C32 C33 111.0(10) .
F27 C33 C34 122.3(12) .
F27 C33 C32 123.1(12) .
C34 C33 C32 114.4(10) .
C35 C34 C33 124.5(13) .
C35 C34 F28 119.0(13) .
C33 C34 F28 116.0(12) .
C34 C35 F29 122.3(11) .
C34 C35 C36 114.9(14) .
F29 C35 C36 122.7(13) .
C31 C36 F30 122.4(18) .
C31 C36 C35 128(2) .
F30 C36 C35 109.6(16) .
C44 C43 C48 102.7(9) .
C44 C43 B2 125.4(10) .
C48 C43 B2 131.9(9) .
F36 C44 C45 116.1(10) .
F36 C44 C43 112.5(10) .
C45 C44 C43 131.4(11) .
F37 C45 C44 122.4(13) .
F37 C45 C46 117.8(12) .
C44 C45 C46 119.7(11) .
F38 C46 C47 119.7(13) .
F38 C46 C45 121.4(10) .
C47 C46 C45 118.9(13) .
F39 C47 C46 122.4(15) .
F39 C47 C48 118.6(13) .
C46 C47 C48 118.9(15) .
F40 C48 C47 113.1(12) .
F40 C48 C43 118.4(11) .
C47 C48 C43 128.3(11) .
C36' C31' C32' 101.7(14) .
C36' C31' B2 127.6(16) .
C32' C31' B2 130.3(15) .
C33' C32' F26' 112(2) .
C33' C32' C31' 133(2) .
F26' C32' C31' 115.3(14) .
F27' C33' C32' 123.8(18) .
F27' C33' C34' 120.9(17) .
C32' C33' C34' 115.2(19) .
C35' C34' F28' 122(2) .
C35' C34' C33' 120(2) .
F28' C34' C33' 117(2) .
C34' C35' F29' 128(2) .
C34' C35' C36' 123(2) .
F29' C35' C36' 105.8(18) .
C31' C36' F30' 115.3(16) .
C31' C36' C35' 125.6(18) .
F30' C36' C35' 119.0(15) .
C48' C43' C44' 129.7(19) .
C48' C43' B2 111.3(16) .
C44' C43' B2 114.5(17) .
C43' C44' F36' 128.8(18) .
C43' C44' C45' 114(2) .
F36' C44' C45' 117.2(18) .
F37' C45' C46' 118.0(17) .
F37' C45' C44' 119.6(18) .
C46' C45' C44' 122.4(18) .
F38' C46' C45' 123.2(19) .
F38' C46' C47' 121(2) .
C45' C46' C47' 115.2(19) .
F39' C47' C48' 129.8(18) .
F39' C47' C46' 117.0(18) .
C48' C47' C46' 113.2(19) .
C43' C48' C47' 124.3(19) .
C43' C48' F40' 133.8(17) .
C47' C48' F40' 101.5(19) .
Si1' N5 Si2' 128.7(5) .
Si1 N5 Si2 113.8(3) .
Si1' N5 Mg1 114.4(3) .
Si2' N5 Mg1 116.7(4) .
Si1 N5 Mg1 125.2(2) .
Si2 N5 Mg1 120.9(2) .
N5 Mg1 N4' 108.4(4) .
N5 Mg1 N3 98.85(18) .
N5 Mg1 N4 100.36(18) .
N3 Mg1 N4 121.5(2) .
N5 Mg1 N1 174.8(2) .
N3 Mg1 N1 78.5(2) .
N4 Mg1 N1 77.5(2) .
N5 Mg1 N2' 106.0(5) .
N4' Mg1 N2' 119.2(6) .
N5 Mg1 N2 108.1(2) .
N3 Mg1 N2 114.3(2) .
N4 Mg1 N2 111.0(2) .
N1 Mg1 N2 77.1(3) .
N5 Mg1 N3' 111.3(4) .
N4' Mg1 N3' 107.7(5) .
N2' Mg1 N3' 104.2(6) .
N5 Mg1 N1' 177.4(5) .
N4' Mg1 N1' 73.8(6) .
N2' Mg1 N1' 71.5(6) .
N3' Mg1 N1' 68.9(6) .
N2' Mg1 Si2' 112.2(5) .
N3' Mg1 Si2' 83.8(4) .
N1' Mg1 Si2' 152.3(5) .
Si1' Mg1 Si2' 55.8(2) .
N1 C49 C50 110.4(7) .
N1 C49 H49A 109.6 .
C50 C49 H49A 109.6 .
N1 C49 H49B 109.6 .
C50 C49 H49B 109.6 .
H49A C49 H49B 108.1 .
N2 C50 C49 112.4(7) .
N2 C50 H50A 109.1 .
C49 C50 H50A 109.1 .
N2 C50 H50B 109.1 .
C49 C50 H50B 109.1 .
H50A C50 H50B 107.9 .
N2 C51 H51A 109.5 .
N2 C51 H51B 109.5 .
H51A C51 H51B 109.5 .
N2 C51 H51C 109.5 .
H51A C51 H51C 109.5 .
H51B C51 H51C 109.5 .
N2 C52 H52A 109.5 .
N2 C52 H52B 109.5 .
H52A C52 H52B 109.5 .
N2 C52 H52C 109.5 .
H52A C52 H52C 109.5 .
H52B C52 H52C 109.5 .
N1 C53 C54 110.4(6) .
N1 C53 H53A 109.6 .
C54 C53 H53A 109.6 .
N1 C53 H53B 109.6 .
C54 C53 H53B 109.6 .
H53A C53 H53B 108.1 .
N3 C54 C53 110.6(5) .
N3 C54 H54A 109.5 .
C53 C54 H54A 109.5 .
N3 C54 H54B 109.5 .
C53 C54 H54B 109.5 .
H54A C54 H54B 108.1 .
N3 C55 H55A 109.5 .
N3 C55 H55B 109.5 .
H55A C55 H55B 109.5 .
N3 C55 H55C 109.5 .
H55A C55 H55C 109.5 .
H55B C55 H55C 109.5 .
N3 C56 H56A 109.5 .
N3 C56 H56B 109.5 .
H56A C56 H56B 109.5 .
N3 C56 H56C 109.5 .
H56A C56 H56C 109.5 .
H56B C56 H56C 109.5 .
C58 C57 N1 110.6(7) .
C58 C57 H57A 109.5 .
N1 C57 H57A 109.5 .
C58 C57 H57B 109.5 .
N1 C57 H57B 109.5 .
H57A C57 H57B 108.1 .
C57 C58 N4 113.9(8) .
C57 C58 H58A 108.8 .
N4 C58 H58A 108.8 .
C57 C58 H58B 108.8 .
N4 C58 H58B 108.8 .
H58A C58 H58B 107.7 .
N4 C59 H59A 109.5 .
N4 C59 H59B 109.5 .
H59A C59 H59B 109.5 .
N4 C59 H59C 109.5 .
H59A C59 H59C 109.5 .
H59B C59 H59C 109.5 .
N4 C60 H60A 109.5 .
N4 C60 H60B 109.5 .
H60A C60 H60B 109.5 .
N4 C60 H60C 109.5 .
H60A C60 H60C 109.5 .
H60B C60 H60C 109.5 .
Si1 C61 H61A 109.5 .
Si1 C61 H61B 109.5 .
H61A C61 H61B 109.5 .
Si1 C61 H61C 109.5 .
H61A C61 H61C 109.5 .
H61B C61 H61C 109.5 .
Si1 C62 H62A 109.5 .
Si1 C62 H62B 109.5 .
H62A C62 H62B 109.5 .
Si1 C62 H62C 109.5 .
H62A C62 H62C 109.5 .
H62B C62 H62C 109.5 .
Si2 C63 H63A 109.5 .
Si2 C63 H63B 109.5 .
H63A C63 H63B 109.5 .
Si2 C63 H63C 109.5 .
H63A C63 H63C 109.5 .
H63B C63 H63C 109.5 .
Si2 C64 H64A 109.5 .
Si2 C64 H64B 109.5 .
H64A C64 H64B 109.5 .
Si2 C64 H64C 109.5 .
H64A C64 H64C 109.5 .
H64B C64 H64C 109.5 .
C57 N1 C53 110.8(7) .
C57 N1 C49 109.4(7) .
C53 N1 C49 109.2(7) .
C57 N1 Mg1 110.6(6) .
C53 N1 Mg1 107.3(5) .
C49 N1 Mg1 109.6(6) .
C50 N2 C51 108.2(7) .
C50 N2 C52 107.6(7) .
C51 N2 C52 107.7(7) .
C50 N2 Mg1 108.8(5) .
C51 N2 Mg1 105.6(4) .
C52 N2 Mg1 118.6(6) .
C56 N3 C54 108.5(5) .
C56 N3 C55 107.9(5) .
C54 N3 C55 108.0(5) .
C56 N3 Mg1 112.8(4) .
C54 N3 Mg1 109.0(4) .
C55 N3 Mg1 110.5(4) .
C59 N4 C58 107.7(7) .
C59 N4 C60 108.0(8) .
C58 N4 C60 109.7(6) .
C59 N4 Mg1 120.0(6) .
C58 N4 Mg1 107.5(5) .
C60 N4 Mg1 103.6(4) .
N5 Si1 C61 117.6(4) .
N5 Si1 C62 112.9(4) .
C61 Si1 C62 107.1(5) .
N5 Si2 C64 116.3(3) .
N5 Si2 C63 115.8(5) .
C64 Si2 C63 105.4(5) .
N1' C49' C50' 111(2) .
N1' C49' H49C 109.4 .
C50' C49' H49C 109.4 .
N1' C49' H49D 109.4 .
C50' C49' H49D 109.4 .
H49C C49' H49D 108.0 .
N2' C50' C49' 109(2) .
N2' C50' H50C 109.8 .
C49' C50' H50C 109.8 .
N2' C50' H50D 109.8 .
C49' C50' H50D 109.8 .
H50C C50' H50D 108.2 .
N2' C51' H51D 109.5 .
N2' C51' H51E 109.5 .
H51D C51' H51E 109.5 .
N2' C51' H51F 109.5 .
H51D C51' H51F 109.5 .
H51E C51' H51F 109.5 .
N2' C52' H52D 109.5 .
N2' C52' H52E 109.5 .
H52D C52' H52E 109.5 .
N2' C52' H52F 109.5 .
H52D C52' H52F 109.5 .
H52E C52' H52F 109.5 .
N1' C53' C54' 107(2) .
N1' C53' H53C 110.3 .
C54' C53' H53C 110.3 .
N1' C53' H53D 110.3 .
C54' C53' H53D 110.3 .
H53C C53' H53D 108.5 .
N3' C54' C53' 111.3(18) .
N3' C54' H54C 109.4 .
C53' C54' H54C 109.4 .
N3' C54' H54D 109.4 .
C53' C54' H54D 109.4 .
H54C C54' H54D 108.0 .
N3' C55' H55D 109.5 .
N3' C55' H55E 109.5 .
H55D C55' H55E 109.5 .
N3' C55' H55F 109.5 .
H55D C55' H55F 109.5 .
H55E C55' H55F 109.5 .
N3' C56' H56D 109.5 .
N3' C56' H56E 109.5 .
H56D C56' H56E 109.5 .
N3' C56' H56F 109.5 .
H56D C56' H56F 109.5 .
H56E C56' H56F 109.5 .
N1' C57' C58' 107(2) .
N1' C57' H57C 110.2 .
C58' C57' H57C 110.2 .
N1' C57' H57D 110.2 .
C58' C57' H57D 110.2 .
H57C C57' H57D 108.5 .
N4' C58' C57' 117(2) .
N4' C58' H58C 108.2 .
C57' C58' H58C 108.2 .
N4' C58' H58D 108.2 .
C57' C58' H58D 108.2 .
H58C C58' H58D 107.3 .
N4' C59' H59D 109.5 .
N4' C59' H59E 109.5 .
H59D C59' H59E 109.5 .
N4' C59' H59F 109.5 .
H59D C59' H59F 109.5 .
H59E C59' H59F 109.5 .
N4' C60' H60D 109.5 .
N4' C60' H60E 109.5 .
H60D C60' H60E 109.5 .
N4' C60' H60F 109.5 .
H60D C60' H60F 109.5 .
H60E C60' H60F 109.5 .
Si1' C61' H61D 109.5 .
Si1' C61' H61E 109.5 .
H61D C61' H61E 109.5 .
Si1' C61' H61F 109.5 .
H61D C61' H61F 109.5 .
H61E C61' H61F 109.5 .
Si1' C62' H62D 109.5 .
Si1' C62' H62E 109.5 .
H62D C62' H62E 109.5 .
Si1' C62' H62F 109.5 .
H62D C62' H62F 109.5 .
H62E C62' H62F 109.5 .
Si2' C63' H63D 109.5 .
Si2' C63' H63E 109.5 .
H63D C63' H63E 109.5 .
Si2' C63' H63F 109.5 .
H63D C63' H63F 109.5 .
H63E C63' H63F 109.5 .
Si2' C64' H64D 109.5 .
Si2' C64' H64E 109.5 .
H64D C64' H64E 109.5 .
Si2' C64' H64F 109.5 .
H64D C64' H64F 109.5 .
H64E C64' H64F 109.5 .
C57' N1' C53' 110(2) .
C57' N1' C49' 109(2) .
C53' N1' C49' 109(2) .
C57' N1' Mg1 108.7(16) .
C53' N1' Mg1 113.7(16) .
C49' N1' Mg1 107.3(15) .
C50' N2' C52' 107(2) .
C50' N2' C51' 108(2) .
C52' N2' C51' 107(2) .
C50' N2' Mg1 118.8(16) .
C52' N2' Mg1 103.1(13) .
C51' N2' Mg1 112.6(17) .
C56' N3' C54' 107.3(15) .
C56' N3' C55' 106.5(15) .
C54' N3' C55' 105.5(14) .
C56' N3' Mg1 110.3(15) .
C54' N3' Mg1 112.2(15) .
C55' N3' Mg1 114.5(19) .
C58' N4' C59' 107.5(16) .
C58' N4' C60' 106.1(17) .
C59' N4' C60' 105.0(17) .
C58' N4' Mg1 111.6(18) .
C59' N4' Mg1 104.3(14) .
C60' N4' Mg1 122(3) .
N5 Si2' C63' 114.8(10) .
N5 Si2' C64' 109.1(12) .
C63' Si2' C64' 106.6(12) .
N10' Mg2 N7' 117.0(10) .
N10 Mg2 N9 111.0(4) .
N10 Mg2 N8 99.2(3) .
N9 Mg2 N8 118.2(3) .
N10 Mg2 N6 170.7(3) .
N9 Mg2 N6 77.8(4) .
N8 Mg2 N6 78.6(3) .
N10 Mg2 N7 96.6(3) .
N9 Mg2 N7 106.3(3) .
N8 Mg2 N7 122.6(3) .
N6 Mg2 N7 77.4(3) .
N10' Mg2 N8' 99.5(6) .
N7' Mg2 N8' 115.8(8) .
N10' Mg2 N9' 96.5(7) .
N7' Mg2 N9' 118.5(9) .
N8' Mg2 N9' 106.4(7) .
N10' Mg2 N6' 165.1(8) .
N7' Mg2 N6' 77.9(10) .
N8' Mg2 N6' 71.2(7) .
N9' Mg2 N6' 75.7(8) .
C66 C65 N6 110.0(10) .
C66 C65 H65A 109.7 .
N6 C65 H65A 109.7 .
C66 C65 H65B 109.7 .
N6 C65 H65B 109.7 .
H65A C65 H65B 108.2 .
C65 C66 N7 112.7(12) .
C65 C66 H66A 109.1 .
N7 C66 H66A 109.1 .
C65 C66 H66B 109.1 .
N7 C66 H66B 109.1 .
H66A C66 H66B 107.8 .
N7 C67 H67A 109.5 .
N7 C67 H67B 109.5 .
H67A C67 H67B 109.5 .
N7 C67 H67C 109.5 .
H67A C67 H67C 109.5 .
H67B C67 H67C 109.5 .
N7 C68 H68A 109.5 .
N7 C68 H68B 109.5 .
H68A C68 H68B 109.5 .
N7 C68 H68C 109.5 .
H68A C68 H68C 109.5 .
H68B C68 H68C 109.5 .
C70 C69 N6 107.1(9) .
C70 C69 H69A 110.3 .
N6 C69 H69A 110.3 .
C70 C69 H69B 110.3 .
N6 C69 H69B 110.3 .
H69A C69 H69B 108.5 .
N8 C70 C69 111.6(11) .
N8 C70 H70A 109.3 .
C69 C70 H70A 109.3 .
N8 C70 H70B 109.3 .
C69 C70 H70B 109.3 .
H70A C70 H70B 108.0 .
N8 C71 H71A 109.5 .
N8 C71 H71B 109.5 .
H71A C71 H71B 109.5 .
N8 C71 H71C 109.5 .
H71A C71 H71C 109.5 .
H71B C71 H71C 109.5 .
N8 C72 H72A 109.5 .
N8 C72 H72B 109.5 .
H72A C72 H72B 109.5 .
N8 C72 H72C 109.5 .
H72A C72 H72C 109.5 .
H72B C72 H72C 109.5 .
N6 C73 C74 109.4(8) .
N6 C73 H73A 109.8 .
C74 C73 H73A 109.8 .
N6 C73 H73B 109.8 .
C74 C73 H73B 109.8 .
H73A C73 H73B 108.2 .
N9 C74 C73 104.5(9) .
N9 C74 H74A 110.9 .
C73 C74 H74A 110.9 .
N9 C74 H74B 110.9 .
C73 C74 H74B 110.9 .
H74A C74 H74B 108.9 .
N9 C75 H75A 109.5 .
N9 C75 H75B 109.5 .
H75A C75 H75B 109.5 .
N9 C75 H75C 109.5 .
H75A C75 H75C 109.5 .
H75B C75 H75C 109.5 .
N9 C76 H76A 109.5 .
N9 C76 H76B 109.5 .
H76A C76 H76B 109.5 .
N9 C76 H76C 109.5 .
H76A C76 H76C 109.5 .
H76B C76 H76C 109.5 .
Si3 C77 H77A 109.5 .
Si3 C77 H77B 109.5 .
H77A C77 H77B 109.5 .
Si3 C77 H77C 109.5 .
H77A C77 H77C 109.5 .
H77B C77 H77C 109.5 .
Si3 C78 H78A 109.5 .
Si3 C78 H78B 109.5 .
H78A C78 H78B 109.5 .
Si3 C78 H78C 109.5 .
H78A C78 H78C 109.5 .
H78B C78 H78C 109.5 .
Si4 C79 H79A 109.5 .
Si4 C79 H79B 109.5 .
H79A C79 H79B 109.5 .
Si4 C79 H79C 109.5 .
H79A C79 H79C 109.5 .
H79B C79 H79C 109.5 .
Si4 C80 H80A 109.5 .
Si4 C80 H80B 109.5 .
H80A C80 H80B 109.5 .
Si4 C80 H80C 109.5 .
H80A C80 H80C 109.5 .
H80B C80 H80C 109.5 .
C65 N6 C69 114.6(9) .
C65 N6 C73 112.6(9) .
C69 N6 C73 108.6(8) .
C65 N6 Mg2 109.4(6) .
C69 N6 Mg2 106.9(6) .
C73 N6 Mg2 104.0(6) .
C68 N7 C67 118.2(12) .
C68 N7 C66 106.4(10) .
C67 N7 C66 106.0(11) .
C68 N7 Mg2 112.2(7) .
C67 N7 Mg2 114.5(8) .
C66 N7 Mg2 96.6(7) .
C72 N8 C71 108.8(9) .
C72 N8 C70 105.1(9) .
C71 N8 C70 106.6(9) .
C72 N8 Mg2 110.6(6) .
C71 N8 Mg2 117.8(7) .
C70 N8 Mg2 107.1(7) .
C74 N9 C75 110.9(11) .
C74 N9 C76 100.7(9) .
C75 N9 C76 105.9(10) .
C74 N9 Mg2 115.3(8) .
C75 N9 Mg2 106.7(7) .
C76 N9 Mg2 117.0(7) .
Si3 N10 Si4 112.3(6) .
Si3 N10 Mg2 132.5(6) .
Si4 N10 Mg2 115.2(4) .
C78 Si3 N10 102.4(7) .
C78 Si3 C77 126.1(10) .
N10 Si3 C77 125.7(9) .
C78 Si3 Si4 136.4(7) .
N10 Si3 Si4 34.5(4) .
C77 Si3 Si4 95.7(7) .
N10 Si4 C79 114.6(6) .
N10 Si4 C80 116.3(6) .
C79 Si4 C80 106.5(6) .
N10 Si4 Si3 33.2(3) .
C79 Si4 Si3 92.9(7) .
C80 Si4 Si3 102.4(6) .
N10 Si4 Mg2 35.7(3) .
C79 Si4 Mg2 129.9(4) .
C80 Si4 Mg2 122.6(4) .
Si3 Si4 Mg2 68.9(2) .
N6' C65' C66' 121(2) .
N6' C65' H65C 107.2 .
C66' C65' H65C 107.2 .
N6' C65' H65D 107.2 .
C66' C65' H65D 107.2 .
H65C C65' H65D 106.8 .
N7' C66' C65' 114(3) .
N7' C66' H66C 108.8 .
C65' C66' H66C 108.8 .
N7' C66' H66D 108.8 .
C65' C66' H66D 108.8 .
H66C C66' H66D 107.7 .
N7' C67' H67D 109.5 .
N7' C67' H67E 109.5 .
H67D C67' H67E 109.5 .
N7' C67' H67F 109.5 .
H67D C67' H67F 109.5 .
H67E C67' H67F 109.5 .
N7' C68' H68D 109.5 .
N7' C68' H68E 109.5 .
H68D C68' H68E 109.5 .
N7' C68' H68F 109.5 .
H68D C68' H68F 109.5 .
H68E C68' H68F 109.5 .
N6' C69' C70' 117(2) .
N6' C69' H69C 108.1 .
C70' C69' H69C 108.1 .
N6' C69' H69D 108.1 .
C70' C69' H69D 108.1 .
H69C C69' H69D 107.3 .
N8' C70' C69' 105(2) .
N8' C70' H70C 110.8 .
C69' C70' H70C 110.8 .
N8' C70' H70D 110.8 .
C69' C70' H70D 110.8 .
H70C C70' H70D 108.9 .
N8' C71' H71D 109.5 .
N8' C71' H71E 109.5 .
H71D C71' H71E 109.5 .
N8' C71' H71F 109.5 .
H71D C71' H71F 109.5 .
H71E C71' H71F 109.5 .
N8' C72' H72D 109.5 .
N8' C72' H72E 109.5 .
H72D C72' H72E 109.5 .
N8' C72' H72F 109.5 .
H72D C72' H72F 109.5 .
H72E C72' H72F 109.5 .
N6' C73' C74' 124(2) .
N6' C73' H73C 106.4 .
C74' C73' H73C 106.4 .
N6' C73' H73D 106.4 .
C74' C73' H73D 106.4 .
H73C C73' H73D 106.5 .
C73' C74' N9' 114(2) .
C73' C74' H74C 108.7 .
N9' C74' H74C 108.7 .
C73' C74' H74D 108.7 .
N9' C74' H74D 108.7 .
H74C C74' H74D 107.6 .
N9' C75' H75D 109.5 .
N9' C75' H75E 109.5 .
H75D C75' H75E 109.5 .
N9' C75' H75F 109.5 .
H75D C75' H75F 109.5 .
H75E C75' H75F 109.5 .
N9' C76' H76D 109.5 .
N9' C76' H76E 109.5 .
H76D C76' H76E 109.5 .
N9' C76' H76F 109.5 .
H76D C76' H76F 109.5 .
H76E C76' H76F 109.5 .
Si3' C77' H77D 109.5 .
Si3' C77' H77E 109.5 .
H77D C77' H77E 109.5 .
Si3' C77' H77F 109.5 .
H77D C77' H77F 109.5 .
H77E C77' H77F 109.5 .
Si3' C78' H78D 109.5 .
Si3' C78' H78E 109.5 .
H78D C78' H78E 109.5 .
Si3' C78' H78F 109.5 .
H78D C78' H78F 109.5 .
H78E C78' H78F 109.5 .
Si4' C79' H79D 109.5 .
Si4' C79' H79E 109.5 .
H79D C79' H79E 109.5 .
Si4' C79' H79F 109.5 .
H79D C79' H79F 109.5 .
H79E C79' H79F 109.5 .
Si4' C80' H80D 109.5 .
Si4' C80' H80E 109.5 .
H80D C80' H80E 109.5 .
Si4' C80' H80F 109.5 .
H80D C80' H80F 109.5 .
H80E C80' H80F 109.5 .
C73' N6' C69' 120(2) .
C73' N6' C65' 115(2) .
C69' N6' C65' 109(2) .
C73' N6' Mg2 108.4(19) .
C69' N6' Mg2 104.9(17) .
C65' N6' Mg2 95.2(16) .
C66' N7' C68' 105(2) .
C66' N7' C67' 102(2) .
C68' N7' C67' 89.4(19) .
C66' N7' Mg2 116(2) .
C68' N7' Mg2 133(2) .
C67' N7' Mg2 103.5(16) .
C71' N8' C72' 110.5(18) .
C71' N8' C70' 104.2(17) .
C72' N8' C70' 103.8(17) .
C71' N8' Mg2 105.1(13) .
C72' N8' Mg2 117.6(15) .
C70' N8' Mg2 115.0(14) .
C76' N9' C75' 121(3) .
C76' N9' C74' 116(2) .
C75' N9' C74' 100.0(17) .
C76' N9' Mg2 106(2) .
C75' N9' Mg2 109.5(18) .
C74' N9' Mg2 103.0(14) .
Si3' N10' Si4' 111.7(8) .
Si3' N10' Mg2 133.7(7) .
Si4' N10' Mg2 114.5(8) .
N10' Si3' C78' 91.8(8) .
N10' Si3' C77' 132.0(12) .
C78' Si3' C77' 104.0(8) .
N10' Si3' Si4' 34.9(5) .
C78' Si3' Si4' 62.5(7) .
C77' Si3' Si4' 118.0(10) .
N10' Si4' C79' 117.4(12) .
N10' Si4' C80' 109.9(12) .
C79' Si4' C80' 104.6(10) .
C81 C81 C82 174(5) 2_656
C81 C81 H81A 91.7 2_656
C82 C81 H81A 91.7 .
C81 C81 H81B 91.7 2_656
C82 C81 H81B 91.7 .
H81A C81 H81B 102.9 .
C81 C82 C83 151(3) .
C81 C82 H82A 98.7 .
C83 C82 H82A 98.7 .
C81 C82 H82B 98.7 .
C83 C82 H82B 98.7 .
H82A C82 H82B 103.9 .
C82 C83 H83A 109.5 .
C82 C83 H83B 109.5 .
H83A C83 H83B 109.5 .
C82 C83 H83C 109.5 .
H83A C83 H83C 109.5 .
H83B C83 H83C 109.5 .

loop_
_geom_bond_atom_site_label_1
_geom_bond_atom_site_label_2
_geom_bond_distance
_geom_bond_site_symmetry_2
C1 C6 1.379(7) .
C1 C2 1.390(6) .
C1 B1 1.650(6) .
C2 F1 1.358(5) .
C2 C3 1.371(7) .
C3 F2 1.347(6) .
C3 C4 1.369(8) .
C4 F3 1.343(6) .
C4 C5 1.373(8) .
C5 F4 1.352(6) .
C5 C6 1.374(8) .
C6 F5 1.356(6) .
C7 C12 1.384(7) .
C7 C8 1.388(7) .
C7 B1 1.667(6) .
C8 F6 1.353(5) .
C8 C9 1.365(7) .
C9 F7 1.344(6) .
C9 C10 1.378(7) .
C10 F8 1.345(5) .
C10 C11 1.370(7) .
C11 F9 1.346(6) .
C11 C12 1.378(7) .
C12 F10 1.353(5) .
C19 C24 1.384(7) .
C19 C20 1.391(7) .
C19 B1 1.660(7) .
C20 F16 1.350(7) .
C20 C21 1.383(9) .
C21 F17 1.340(7) .
C21 C22 1.373(10) .
C22 F18 1.340(7) .
C22 C23 1.365(9) .
C23 F19 1.356(7) .
C23 C24 1.373(8) .
C24 F20 1.357(6) .
B1 C13 1.650(8) .
B1 C13' 1.665(15) .
C13 C14 1.36(2) .
C13 C18 1.369(14) .
C14 F11 1.37(3) .
C14 C15 1.40(2) .
C15 F12 1.35(2) .
C15 C16 1.370(14) .
C16 F13 1.344(8) .
C16 C17 1.389(10) .
C17 F14 1.351(8) .
C17 C18 1.370(10) .
C18 F15 1.351(9) .
C13' C18' 1.48(4) .
C13' C14' 1.48(6) .
C14' C15' 1.31(6) .
C14' F11' 1.39(8) .
C15' C16' 1.31(4) .
C15' F12' 1.34(6) .
C16' F13' 1.36(2) .
C16' C17' 1.37(3) .
C17' C18' 1.32(3) .
C17' F14' 1.40(2) .
C18' F15' 1.36(3) .
C25 C26 1.385(7) .
C25 C30 1.388(8) .
C25 B2 1.655(7) .
C26 F21 1.356(6) .
C26 C27 1.367(7) .
C27 F22 1.340(5) .
C27 C28 1.372(7) .
C28 F23 1.339(6) .
C28 C29 1.364(7) .
C29 F24 1.348(6) .
C29 C30 1.384(8) .
C30 F25 1.353(6) .
C37 C38 1.373(8) .
C37 C42 1.389(8) .
C37 B2 1.654(7) .
C38 F31 1.365(8) .
C38 C39 1.374(8) .
C39 F32 1.348(7) .
C39 C40 1.375(10) .
C40 F33 1.346(6) .
C40 C41 1.367(9) .
C41 F34 1.341(7) .
C41 C42 1.375(8) .
C42 F35 1.347(7) .
B2 C43' 1.563(14) .
B2 C31 1.603(9) .
B2 C43 1.693(12) .
B2 C31' 1.725(13) .
C31 C36 1.29(2) .
C31 C32 1.343(15) .
C32 F26 1.353(14) .
C32 C33 1.449(15) .
C33 F27 1.322(13) .
C33 C34 1.377(18) .
C34 C35 1.299(17) .
C34 F28 1.398(17) .
C35 F29 1.347(11) .
C35 C36 1.40(2) .
C36 F30 1.39(3) .
C43 C44 1.460(15) .
C43 C48 1.495(16) .
C44 F36 1.342(13) .
C44 C45 1.363(19) .
C45 F37 1.342(13) .
C45 C46 1.405(19) .
C46 F38 1.337(13) .
C46 C47 1.347(19) .
C47 F39 1.335(19) .
C47 C48 1.45(2) .
C48 F40 1.34(2) .
C31' C36' 1.38(2) .
C31' C32' 1.50(3) .
C32' C33' 1.37(3) .
C32' F26' 1.39(2) .
C33' F27' 1.331(19) .
C33' C34' 1.39(3) .
C34' C35' 1.18(3) .
C34' F28' 1.34(2) .
C35' F29' 1.43(3) .
C35' C36' 1.52(3) .
C36' F30' 1.38(3) .
C43' C48' 1.15(3) .
C43' C44' 1.23(3) .
C44' F36' 1.33(2) .
C44' C45' 1.39(3) .
C45' F37' 1.357(19) .
C45' C46' 1.39(3) .
C46' F38' 1.31(2) .
C46' C47' 1.43(3) .
C47' F39' 1.32(2) .
C47' C48' 1.39(2) .
C48' F40' 1.51(3) .
N5 Si1' 1.602(8) .
N5 Si2' 1.617(7) .
N5 Si1 1.702(4) .
N5 Si2 1.754(5) .
N5 Mg1 2.047(4) .
Mg1 N4' 2.216(18) .
Mg1 N3 2.232(5) .
Mg1 N4 2.280(6) .
Mg1 N1 2.294(11) .
Mg1 N2' 2.29(2) .
Mg1 N2 2.316(6) .
Mg1 N3' 2.478(19) .
Mg1 N1' 2.55(3) .
C49 N1 1.496(9) .
C49 C50 1.505(11) .
C49 H49A 0.9900 .
C49 H49B 0.9900 .
C50 N2 1.464(9) .
C50 H50A 0.9900 .
C50 H50B 0.9900 .
C51 N2 1.471(9) .
C51 H51A 0.9800 .
C51 H51B 0.9800 .
C51 H51C 0.9800 .
C52 N2 1.482(9) .
C52 H52A 0.9800 .
C52 H52B 0.9800 .
C52 H52C 0.9800 .
C53 N1 1.484(9) .
C53 C54 1.505(9) .
C53 H53A 0.9900 .
C53 H53B 0.9900 .
C54 N3 1.477(8) .
C54 H54A 0.9900 .
C54 H54B 0.9900 .
C55 N3 1.480(7) .
C55 H55A 0.9800 .
C55 H55B 0.9800 .
C55 H55C 0.9800 .
C56 N3 1.476(8) .
C56 H56A 0.9800 .
C56 H56B 0.9800 .
C56 H56C 0.9800 .
C57 C58 1.478(11) .
C57 N1 1.482(9) .
C57 H57A 0.9900 .
C57 H57B 0.9900 .
C58 N4 1.482(9) .
C58 H58A 0.9900 .
C58 H58B 0.9900 .
C59 N4 1.452(10) .
C59 H59A 0.9800 .
C59 H59B 0.9800 .
C59 H59C 0.9800 .
C60 N4 1.488(9) .
C60 H60A 0.9800 .
C60 H60B 0.9800 .
C60 H60C 0.9800 .
C61 Si1 1.861(9) .
C61 H61A 0.9800 .
C61 H61B 0.9800 .
C61 H61C 0.9800 .
C62 Si1 1.868(11) .
C62 H62A 0.9800 .
C62 H62B 0.9800 .
C62 H62C 0.9800 .
C63 Si2 1.880(12) .
C63 H63A 0.9800 .
C63 H63B 0.9800 .
C63 H63C 0.9800 .
C64 Si2 1.873(7) .
C64 H64A 0.9800 .
C64 H64B 0.9800 .
C64 H64C 0.9800 .
C49' N1' 1.486(16) .
C49' C50' 1.528(19) .
C49' H49C 0.9900 .
C49' H49D 0.9900 .
C50' N2' 1.475(16) .
C50' H50C 0.9900 .
C50' H50D 0.9900 .
C51' N2' 1.485(15) .
C51' H51D 0.9800 .
C51' H51E 0.9800 .
C51' H51F 0.9800 .
C52' N2' 1.484(15) .
C52' H52D 0.9800 .
C52' H52E 0.9800 .
C52' H52F 0.9800 .
C53' N1' 1.484(16) .
C53' C54' 1.526(19) .
C53' H53C 0.9900 .
C53' H53D 0.9900 .
C54' N3' 1.468(16) .
C54' H54C 0.9900 .
C54' H54D 0.9900 .
C55' N3' 1.477(16) .
C55' H55D 0.9800 .
C55' H55E 0.9800 .
C55' H55F 0.9800 .
C56' N3' 1.466(15) .
C56' H56D 0.9800 .
C56' H56E 0.9800 .
C56' H56F 0.9800 .
C57' N1' 1.481(15) .
C57' C58' 1.497(19) .
C57' H57C 0.9900 .
C57' H57D 0.9900 .
C58' N4' 1.461(16) .
C58' H58C 0.9900 .
C58' H58D 0.9900 .
C59' N4' 1.470(15) .
C59' H59D 0.9800 .
C59' H59E 0.9800 .
C59' H59F 0.9800 .
C60' N4' 1.471(16) .
C60' H60D 0.9800 .
C60' H60E 0.9800 .
C60' H60F 0.9800 .
C61' Si1' 1.87(2) .
C61' H61D 0.9800 .
C61' H61E 0.9800 .
C61' H61F 0.9800 .
C62' Si1' 1.86(2) .
C62' H62D 0.9800 .
C62' H62E 0.9800 .
C62' H62F 0.9800 .
C63' Si2' 1.864(16) .
C63' H63D 0.9800 .
C63' H63E 0.9800 .
C63' H63F 0.9800 .
C64' Si2' 1.875(17) .
C64' H64D 0.9800 .
C64' H64E 0.9800 .
C64' H64F 0.9800 .
Mg2 N10' 1.957(12) .
Mg2 N10 2.052(8) .
Mg2 N7' 2.08(2) .
Mg2 N9 2.216(8) .
Mg2 N8 2.235(8) .
Mg2 N6 2.339(9) .
Mg2 N7 2.355(8) .
Mg2 N8' 2.389(18) .
Mg2 N9' 2.44(2) .
Mg2 N6' 2.56(3) .
C65 C66 1.451(15) .
C65 N6 1.483(11) .
C65 H65A 0.9900 .
C65 H65B 0.9900 .
C66 N7 1.551(18) .
C66 H66A 0.9900 .
C66 H66B 0.9900 .
C67 N7 1.470(16) .
C67 H67A 0.9800 .
C67 H67B 0.9800 .
C67 H67C 0.9800 .
C68 N7 1.436(15) .
C68 H68A 0.9800 .
C68 H68B 0.9800 .
C68 H68C 0.9800 .
C69 C70 1.514(14) .
C69 N6 1.538(11) .
C69 H69A 0.9900 .
C69 H69B 0.9900 .
C70 N8 1.476(15) .
C70 H70A 0.9900 .
C70 H70B 0.9900 .
C71 N8 1.474(13) .
C71 H71A 0.9800 .
C71 H71B 0.9800 .
C71 H71C 0.9800 .
C72 N8 1.457(13) .
C72 H72A 0.9800 .
C72 H72B 0.9800 .
C72 H72C 0.9800 .
C73 N6 1.551(11) .
C73 C74 1.601(13) .
C73 H73A 0.9900 .
C73 H73B 0.9900 .
C74 N9 1.442(16) .
C74 H74A 0.9900 .
C74 H74B 0.9900 .
C75 N9 1.511(17) .
C75 H75A 0.9800 .
C75 H75B 0.9800 .
C75 H75C 0.9800 .
C76 N9 1.512(14) .
C76 H76A 0.9800 .
C76 H76B 0.9800 .
C76 H76C 0.9800 .
C77 Si3 1.733(12) .
C77 H77A 0.9800 .
C77 H77B 0.9800 .
C77 H77C 0.9800 .
C78 Si3 1.574(12) .
C78 H78A 0.9800 .
C78 H78B 0.9800 .
C78 H78C 0.9800 .
C79 Si4 1.822(11) .
C79 H79A 0.9800 .
C79 H79B 0.9800 .
C79 H79C 0.9800 .
C80 Si4 1.829(10) .
C80 H80A 0.9800 .
C80 H80B 0.9800 .
C80 H80C 0.9800 .
N10 Si3 1.647(11) .
N10 Si4 1.705(9) .
Si3 Si4 2.783(11) .
C65' N6' 1.43(4) .
C65' C66' 1.511(18) .
C65' H65C 0.9900 .
C65' H65D 0.9900 .
C66' N7' 1.29(3) .
C66' H66C 0.9900 .
C66' H66D 0.9900 .
C67' N7' 1.73(4) .
C67' H67D 0.9800 .
C67' H67E 0.9800 .
C67' H67F 0.9800 .
C68' N7' 1.44(4) .
C68' H68D 0.9800 .
C68' H68E 0.9800 .
C68' H68F 0.9800 .
C69' N6' 1.37(3) .
C69' C70' 1.538(18) .
C69' H69C 0.9900 .
C69' H69D 0.9900 .
C70' N8' 1.51(3) .
C70' H70C 0.9900 .
C70' H70D 0.9900 .
C71' N8' 1.41(3) .
C71' H71D 0.9800 .
C71' H71E 0.9800 .
C71' H71F 0.9800 .
C72' N8' 1.44(3) .
C72' H72D 0.9800 .
C72' H72E 0.9800 .
C72' H72F 0.9800 .
C73' N6' 1.27(3) .
C73' C74' 1.514(18) .
C73' H73C 0.9900 .
C73' H73D 0.9900 .
C74' N9' 1.62(3) .
C74' H74C 0.9900 .
C74' H74D 0.9900 .
C75' N9' 1.50(4) .
C75' H75D 0.9800 .
C75' H75E 0.9800 .
C75' H75F 0.9800 .
C76' N9' 1.18(3) .
C76' H76D 0.9800 .
C76' H76E 0.9800 .
C76' H76F 0.9800 .
C77' Si3' 1.865(15) .
C77' H77D 0.9800 .
C77' H77E 0.9800 .
C77' H77F 0.9800 .
C78' Si3' 1.865(12) .
C78' H78D 0.9800 .
C78' H78E 0.9800 .
C78' H78F 0.9800 .
C79' Si4' 1.875(16) .
C79' H79D 0.9800 .
C79' H79E 0.9800 .
C79' H79F 0.9800 .
C80' Si4' 1.879(15) .
C80' H80D 0.9800 .
C80' H80E 0.9800 .
C80' H80F 0.9800 .
N10' Si3' 1.671(13) .
N10' Si4' 1.733(13) .
Si3' Si4' 2.818(12) .
C81 C81 1.06(3) 2_656
C81 C82 1.28(2) .
C81 H81A 0.9900 .
C81 H81B 0.9900 .
C82 C83 1.31(2) .
C82 H82A 0.9900 .
C82 H82B 0.9900 .
C83 H83A 0.9800 .
C83 H83B 0.9800 .
C83 H83C 0.9800 .

loop_
_geom_torsion_atom_site_label_1
_geom_torsion_atom_site_label_2
_geom_torsion_atom_site_label_3
_geom_torsion_atom_site_label_4
_geom_torsion
C6 C1 C2 F1 -178.8(4)
B1 C1 C2 F1 -4.9(6)
C6 C1 C2 C3 1.0(7)
B1 C1 C2 C3 174.9(4)
F1 C2 C3 F2 -0.4(7)
C1 C2 C3 F2 179.8(4)
F1 C2 C3 C4 179.7(4)
C1 C2 C3 C4 -0.1(8)
F2 C3 C4 F3 -0.9(7)
C2 C3 C4 F3 179.0(4)
F2 C3 C4 C5 -179.9(5)
C2 C3 C4 C5 0.1(7)
F3 C4 C5 F4 -0.2(8)
C3 C4 C5 F4 178.7(5)
F3 C4 C5 C6 -179.9(5)
C3 C4 C5 C6 -1.0(8)
F4 C5 C6 F5 2.5(7)
C4 C5 C6 F5 -177.8(5)
F4 C5 C6 C1 -177.7(5)
C4 C5 C6 C1 2.0(8)
C2 C1 C6 F5 177.8(4)
B1 C1 C6 F5 4.6(8)
C2 C1 C6 C5 -1.9(7)
B1 C1 C6 C5 -175.1(5)
C12 C7 C8 F6 -178.3(4)
B1 C7 C8 F6 -5.8(6)
C12 C7 C8 C9 1.2(7)
B1 C7 C8 C9 173.7(4)
F6 C8 C9 F7 -0.4(7)
C7 C8 C9 F7 -179.9(4)
F6 C8 C9 C10 179.2(4)
C7 C8 C9 C10 -0.4(7)
F7 C9 C10 F8 -1.1(7)
C8 C9 C10 F8 179.4(4)
F7 C9 C10 C11 179.1(4)
C8 C9 C10 C11 -0.4(7)
F8 C10 C11 F9 -0.2(7)
C9 C10 C11 F9 179.6(4)
F8 C10 C11 C12 -179.5(4)
C9 C10 C11 C12 0.3(7)
F9 C11 C12 F10 2.1(6)
C10 C11 C12 F10 -178.6(4)
F9 C11 C12 C7 -178.7(4)
C10 C11 C12 C7 0.6(7)
C8 C7 C12 F10 177.9(4)
B1 C7 C12 F10 6.1(7)
C8 C7 C12 C11 -1.3(7)
B1 C7 C12 C11 -173.1(4)
C24 C19 C20 F16 -176.7(5)
B1 C19 C20 F16 -2.8(8)
C24 C19 C20 C21 3.2(8)
B1 C19 C20 C21 177.1(5)
F16 C20 C21 F17 -1.9(9)
C19 C20 C21 F17 178.2(6)
F16 C20 C21 C22 177.8(6)
C19 C20 C21 C22 -2.2(10)
F17 C21 C22 F18 0.9(10)
C20 C21 C22 F18 -178.8(6)
F17 C21 C22 C23 178.8(6)
C20 C21 C22 C23 -0.8(10)
F18 C22 C23 F19 1.4(9)
C21 C22 C23 F19 -176.6(6)
F18 C22 C23 C24 -179.7(6)
C21 C22 C23 C24 2.3(10)
F19 C23 C24 F20 -1.9(8)
C22 C23 C24 F20 179.2(5)
F19 C23 C24 C19 177.9(5)
C22 C23 C24 C19 -1.1(9)
C20 C19 C24 F20 178.1(4)
B1 C19 C24 F20 3.7(7)
C20 C19 C24 C23 -1.6(8)
B1 C19 C24 C23 -176.0(5)
C6 C1 B1 C13 -15.1(8)
C2 C1 B1 C13 172.1(6)
C6 C1 B1 C19 -129.6(5)
C2 C1 B1 C19 57.5(6)
C6 C1 B1 C13' -6.0(16)
C2 C1 B1 C13' -178.8(15)
C6 C1 B1 C7 109.3(5)
C2 C1 B1 C7 -63.5(5)
C24 C19 B1 C13 60.6(7)
C20 C19 B1 C13 -113.0(7)
C24 C19 B1 C1 -175.5(4)
C20 C19 B1 C1 10.9(7)
C24 C19 B1 C13' 63.7(17)
C20 C19 B1 C13' -109.8(17)
C24 C19 B1 C7 -60.4(5)
C20 C19 B1 C7 126.1(5)
C12 C7 B1 C13 -126.1(6)
C8 C7 B1 C13 62.5(6)
C12 C7 B1 C1 108.5(5)
C8 C7 B1 C1 -62.9(5)
C12 C7 B1 C19 -14.5(6)
C8 C7 B1 C19 174.2(4)
C12 C7 B1 C13' -139.3(12)
C8 C7 B1 C13' 49.3(13)
C1 B1 C13 C14 125.0(9)
C19 B1 C13 C14 -111.7(9)
C7 B1 C13 C14 7.5(11)
C1 B1 C13 C18 -59.8(8)
C19 B1 C13 C18 63.5(8)
C7 B1 C13 C18 -177.3(6)
C18 C13 C14 F11 179.3(14)
B1 C13 C14 F11 -5.4(19)
C18 C13 C14 C15 0.8(15)
B1 C13 C14 C15 176.2(8)
C13 C14 C15 F12 -177.4(9)
F11 C14 C15 F12 3.9(16)
C13 C14 C15 C16 0.0(15)
F11 C14 C15 C16 -178.7(11)
F12 C15 C16 F13 -4.0(12)
C14 C15 C16 F13 178.5(8)
F12 C15 C16 C17 176.9(8)
C14 C15 C16 C17 -0.6(12)
F13 C16 C17 F14 3.5(11)
C15 C16 C17 F14 -177.4(7)
F13 C16 C17 C18 -178.8(7)
C15 C16 C17 C18 0.3(12)
C14 C13 C18 F15 178.5(8)
B1 C13 C18 F15 2.7(11)
C14 C13 C18 C17 -1.1(13)
B1 C13 C18 C17 -176.8(7)
F14 C17 C18 F15 -1.3(11)
C16 C17 C18 F15 -179.0(7)
F14 C17 C18 C13 178.3(7)
C16 C17 C18 C13 0.6(13)
C1 B1 C13' C18' -59(2)
C19 B1 C13' C18' 67(2)
C7 B1 C13' C18' -168.4(19)
C1 B1 C13' C14' 139(3)
C19 B1 C13' C14' -95(3)
C7 B1 C13' C14' 30(3)
C18' C13' C14' C15' 3(5)
B1 C13' C14' C15' 167(3)
C18' C13' C14' F11' -170(3)
B1 C13' C14' F11' -6(5)
F11' C14' C15' C16' 172(4)
C13' C14' C15' C16' 0(6)
F11' C14' C15' F12' -11(6)
C13' C14' C15' F12' 177(3)
C14' C15' C16' F13' -179(3)
F12' C15' C16' F13' 4(4)
C14' C15' C16' C17' -3(5)
F12' C15' C16' C17' -179(3)
C15' C16' C17' C18' 1(4)
F13' C16' C17' C18' 178(2)
C15' C16' C17' F14' -177(2)
F13' C16' C17' F14' 0(3)
C16' C17' C18' F15' -178(2)
F14' C17' C18' F15' 1(3)
C16' C17' C18' C13' 2(4)
F14' C17' C18' C13' -179(2)
C14' C13' C18' C17' -4(4)
B1 C13' C18' C17' -170(2)
C14' C13' C18' F15' 176(2)
B1 C13' C18' F15' 11(3)
C30 C25 C26 F21 -178.4(5)
B2 C25 C26 F21 -6.1(8)
C30 C25 C26 C27 1.3(8)
B2 C25 C26 C27 173.5(5)
F21 C26 C27 F22 0.5(7)
C25 C26 C27 F22 -179.2(5)
F21 C26 C27 C28 178.8(4)
C25 C26 C27 C28 -0.9(8)
F22 C27 C28 F23 -1.1(7)
C26 C27 C28 F23 -179.5(4)
F22 C27 C28 C29 177.6(4)
C26 C27 C28 C29 -0.8(7)
F23 C28 C29 F24 1.2(8)
C27 C28 C29 F24 -177.6(5)
F23 C28 C29 C30 -179.5(5)
C27 C28 C29 C30 1.8(8)
F24 C29 C30 F25 0.9(8)
C28 C29 C30 F25 -178.5(5)
F24 C29 C30 C25 178.0(6)
C28 C29 C30 C25 -1.3(9)
C26 C25 C30 F25 176.8(5)
B2 C25 C30 F25 5.3(10)
C26 C25 C30 C29 -0.2(9)
B2 C25 C30 C29 -171.7(6)
C42 C37 C38 F31 178.5(5)
B2 C37 C38 F31 1.7(9)
C42 C37 C38 C39 -3.7(9)
B2 C37 C38 C39 179.5(6)
F31 C38 C39 F32 -0.8(9)
C37 C38 C39 F32 -178.7(6)
F31 C38 C39 C40 178.8(6)
C37 C38 C39 C40 0.9(10)
F32 C39 C40 F33 0.3(9)
C38 C39 C40 F33 -179.3(6)
F32 C39 C40 C41 -179.1(6)
C38 C39 C40 C41 1.3(9)
F33 C40 C41 F34 -1.7(9)
C39 C40 C41 F34 177.7(5)
F33 C40 C41 C42 -179.7(5)
C39 C40 C41 C42 -0.3(9)
F34 C41 C42 F35 -0.5(8)
C40 C41 C42 F35 177.5(5)
F34 C41 C42 C37 179.1(5)
C40 C41 C42 C37 -2.9(9)
C38 C37 C42 F35 -175.8(5)
B2 C37 C42 F35 0.7(9)
C38 C37 C42 C41 4.7(8)
B2 C37 C42 C41 -178.9(6)
C38 C37 B2 C43' -47.2(12)
C42 C37 B2 C43' 136.6(11)
C38 C37 B2 C31 51.0(8)
C42 C37 B2 C31 -125.3(7)
C38 C37 B2 C25 -172.3(6)
C42 C37 B2 C25 11.5(9)
C38 C37 B2 C43 -61.3(8)
C42 C37 B2 C43 122.5(7)
C38 C37 B2 C31' 79.3(9)
C42 C37 B2 C31' -96.9(9)
C26 C25 B2 C43' -76.4(10)
C30 C25 B2 C43' 94.6(10)
C26 C25 B2 C31 -173.0(6)
C30 C25 B2 C31 -2.0(11)
C26 C25 B2 C37 58.0(8)
C30 C25 B2 C37 -131.0(6)
C26 C25 B2 C43 -59.3(7)
C30 C25 B2 C43 111.8(7)
C26 C25 B2 C31' 161.8(9)
C30 C25 B2 C31' -27.2(11)
C37 B2 C31 C36 -106.6(18)
C25 B2 C31 C36 121.3(18)
C43 B2 C31 C36 9.8(19)
C37 B2 C31 C32 66.3(8)
C25 B2 C31 C32 -65.7(9)
C43 B2 C31 C32 -177.2(8)
C36 C31 C32 F26 179.0(14)
B2 C31 C32 F26 4.3(13)
C36 C31 C32 C33 2.2(18)
B2 C31 C32 C33 -172.5(8)
C31 C32 C33 F27 179.7(9)
F26 C32 C33 F27 2.4(14)
C31 C32 C33 C34 -4.9(15)
F26 C32 C33 C34 177.8(10)
F27 C33 C34 C35 -177.2(12)
C32 C33 C34 C35 7.4(19)
F27 C33 C34 F28 -5.9(18)
C32 C33 C34 F28 178.6(10)
C33 C34 C35 F29 177.4(11)
F28 C34 C35 F29 6.4(18)
C33 C34 C35 C36 -7(2)
F28 C34 C35 C36 -177.6(14)
C32 C31 C36 F30 -177.8(14)
B2 C31 C36 F30 -5(3)
C32 C31 C36 C35 -1(3)
B2 C31 C36 C35 171.2(13)
C34 C35 C36 C31 3(3)
F29 C35 C36 C31 179.4(16)
C34 C35 C36 F30 -179.8(13)
F29 C35 C36 F30 -4(2)
C31 B2 C43 C44 61.7(12)
C37 B2 C43 C44 175.2(9)
C25 B2 C43 C44 -65.2(11)
C31 B2 C43 C48 -121.3(11)
C37 B2 C43 C48 -7.7(14)
C25 B2 C43 C48 111.9(11)
C48 C43 C44 F36 178.3(7)
B2 C43 C44 F36 -4.0(13)
C48 C43 C44 C45 -2.9(16)
B2 C43 C44 C45 174.8(11)
F36 C44 C45 F37 3.2(17)
C43 C44 C45 F37 -175.5(11)
F36 C44 C45 C46 179.1(10)
C43 C44 C45 C46 0(2)
F37 C45 C46 F38 -4.2(17)
C44 C45 C46 F38 179.8(10)
F37 C45 C46 C47 177.9(11)
C44 C45 C46 C47 1.9(19)
F38 C46 C47 F39 -0.4(18)
C45 C46 C47 F39 177.5(12)
F38 C46 C47 C48 -178.7(9)
C45 C46 C47 C48 -0.8(18)
F39 C47 C48 F40 3.4(17)
C46 C47 C48 F40 -178.2(13)
F39 C47 C48 C43 179.0(10)
C46 C47 C48 C43 -2.6(19)
C44 C43 C48 F40 179.4(11)
B2 C43 C48 F40 1.9(18)
C44 C43 C48 C47 4.0(15)
B2 C43 C48 C47 -173.5(11)
C43' B2 C31' C36' 23(2)
C37 B2 C31' C36' -107.1(16)
C25 B2 C31' C36' 136.7(15)
C43' B2 C31' C32' -165.5(18)
C37 B2 C31' C32' 63.9(18)
C25 B2 C31' C32' -52.2(18)
C36' C31' C32' C33' -5(3)
B2 C31' C32' C33' -177.7(17)
C36' C31' C32' F26' 177.5(14)
B2 C31' C32' F26' 5(3)
F26' C32' C33' F27' 2(2)
C31' C32' C33' F27' -175.3(18)
F26' C32' C33' C34' 178.3(15)
C31' C32' C33' C34' 1(3)
F27' C33' C34' C35' -173(2)
C32' C33' C34' C35' 10(3)
F27' C33' C34' F28' -9(3)
C32' C33' C34' F28' 174.6(16)
F28' C34' C35' F29' 21(4)
C33' C34' C35' F29' -176(2)
F28' C34' C35' C36' -179.1(18)
C33' C34' C35' C36' -16(4)
C32' C31' C36' F30' -178.3(15)
B2 C31' C36' F30' -5(2)
C32' C31' C36' C35' 0(2)
B2 C31' C36' C35' 172.9(15)
C34' C35' C36' C31' 11(3)
F29' C35' C36' C31' 174.6(15)
C34' C35' C36' F30' -171(2)
F29' C35' C36' F30' -7(2)
C37 B2 C43' C48' -27(2)
C25 B2 C43' C48' 102.5(18)
C31' B2 C43' C48' -144.2(16)
C37 B2 C43' C44' 174.4(14)
C25 B2 C43' C44' -56.2(18)
C31' B2 C43' C44' 57(2)
C48' C43' C44' F36' -172(2)
B2 C43' C44' F36' -18(3)
C48' C43' C44' C45' 13(3)
B2 C43' C44' C45' 166.6(14)
C43' C44' C45' F37' 175.2(16)
F36' C44' C45' F37' -1(2)
C43' C44' C45' C46' -8(3)
F36' C44' C45' C46' 176.3(16)
F37' C45' C46' F38' -5(3)
C44' C45' C46' F38' 177.6(17)
F37' C45' C46' C47' -177.8(15)
C44' C45' C46' C47' 5(3)
F38' C46' C47' F39' 2(3)
C45' C46' C47' F39' 174.7(16)
F38' C46' C47' C48' -177.6(17)
C45' C46' C47' C48' -5(2)
C44' C43' C48' C47' -14(4)
B2 C43' C48' C47' -168.9(14)
C44' C43' C48' F40' 174(2)
B2 C43' C48' F40' 20(3)
F39' C47' C48' C43' -170(2)
C46' C47' C48' C43' 9(3)
F39' C47' C48' F40' 3(2)
C46' C47' C48' F40' -177.2(17)
N1 C49 C50 N2 54.2(11)
N1 C53 C54 N3 56.8(8)
N1 C57 C58 N4 51.8(10)
C58 C57 N1 C53 85.9(9)
C58 C57 N1 C49 -153.6(8)
C58 C57 N1 Mg1 -32.9(9)
C54 C53 N1 C57 -161.1(7)
C54 C53 N1 C49 78.4(8)
C54 C53 N1 Mg1 -40.2(7)
C50 C49 N1 C57 82.5(10)
C50 C49 N1 C53 -156.2(7)
C50 C49 N1 Mg1 -38.9(8)
C49 C50 N2 C51 74.6(10)
C49 C50 N2 C52 -169.4(9)
C49 C50 N2 Mg1 -39.8(10)
C53 C54 N3 C56 -165.1(6)
C53 C54 N3 C55 78.2(6)
C53 C54 N3 Mg1 -41.9(6)
C57 C58 N4 C59 -172.8(8)
C57 C58 N4 C60 69.8(9)
C57 C58 N4 Mg1 -42.2(9)
Si2 N5 Si1 C61 34.3(5)
Mg1 N5 Si1 C61 -150.1(5)
Si2 N5 Si1 C62 -91.1(5)
Mg1 N5 Si1 C62 84.5(5)
Si1 N5 Si2 C64 -76.1(4)
Mg1 N5 Si2 C64 108.1(4)
Si1 N5 Si2 C63 48.6(6)
Mg1 N5 Si2 C63 -127.3(6)
N1' C49' C50' N2' -53(3)
N1' C53' C54' N3' -58(3)
N1' C57' C58' N4' -54(4)
C58' C57' N1' C53' 155(2)
C58' C57' N1' C49' -86(3)
C58' C57' N1' Mg1 30(2)
C54' C53' N1' C57' -82(3)
C54' C53' N1' C49' 159(2)
C54' C53' N1' Mg1 39(2)
C50' C49' N1' C57' 161(2)
C50' C49' N1' C53' -80(3)
C50' C49' N1' Mg1 43(2)
C49' C50' N2' C52' -80(3)
C49' C50' N2' C51' 165(2)
C49' C50' N2' Mg1 36(3)
C53' C54' N3' C56' -73(3)
C53' C54' N3' C55' 174(2)
C53' C54' N3' Mg1 48(2)
C57' C58' N4' C59' -65(3)
C57' C58' N4' C60' -177(3)
C57' C58' N4' Mg1 49(3)
Si2' N5 Si1' C62' 60.1(18)
Mg1 N5 Si1' C62' -113.5(17)
Si2' N5 Si1' C61' -58(2)
Mg1 N5 Si1' C61' 128(2)
Si2' N5 Si1' Mg1 173.6(7)
Si1' N5 Si2' C63' -29.1(13)
Mg1 N5 Si2' C63' 144.3(12)
Si1' N5 Si2' C64' 90.4(12)
Mg1 N5 Si2' C64' -96.1(12)
Si1' N5 Si2' Mg1 -173.5(7)
N6 C65 C66 N7 61.5(14)
N6 C69 C70 N8 -61.1(13)
N6 C73 C74 N9 -60.1(12)
C66 C65 N6 C69 -143.2(11)
C66 C65 N6 C73 92.0(12)
C66 C65 N6 Mg2 -23.2(12)
C70 C69 N6 C65 159.7(10)
C70 C69 N6 C73 -73.3(11)
C70 C69 N6 Mg2 38.3(10)
C74 C73 N6 C65 -71.9(12)
C74 C73 N6 C69 160.1(9)
C74 C73 N6 Mg2 46.5(10)
C65 C66 N7 C68 -177.3(11)
C65 C66 N7 C67 56.0(14)
C65 C66 N7 Mg2 -61.8(11)
C69 C70 N8 C72 167.8(10)
C69 C70 N8 C71 -76.8(12)
C69 C70 N8 Mg2 50.1(11)
C73 C74 N9 C75 -78.7(12)
C73 C74 N9 C76 169.5(9)
C73 C74 N9 Mg2 42.7(12)
Si4 N10 Si3 C78 171.6(8)
Mg2 N10 Si3 C78 -6.3(13)
Si4 N10 Si3 C77 -34.1(14)
Mg2 N10 Si3 C77 147.9(10)
Mg2 N10 Si3 Si4 -177.9(11)
Si3 N10 Si4 C79 -53.4(9)
Mg2 N10 Si4 C79 124.9(7)
Si3 N10 Si4 C80 71.5(8)
Mg2 N10 Si4 C80 -110.1(6)
Mg2 N10 Si4 Si3 178.3(9)
Si3 N10 Si4 Mg2 -178.3(9)
N6' C65' C66' N7' -50(3)
N6' C69' C70' N8' -62(3)
N6' C73' C74' N9' 46(4)
C74' C73' N6' C69' 98(3)
C74' C73' N6' C65' -128(3)
C74' C73' N6' Mg2 -22(3)
C70' C69' N6' C73' -73(4)
C70' C69' N6' C65' 151(2)
C70' C69' N6' Mg2 50(3)
C66' C65' N6' C73' 142(3)
C66' C65' N6' C69' -79(3)
C66' C65' N6' Mg2 29(2)
C65' C66' N7' C68' -116(3)
C65' C66' N7' C67' 151(2)
C65' C66' N7' Mg2 40(3)
C69' C70' N8' C71' -76(2)
C69' C70' N8' C72' 168(2)
C69' C70' N8' Mg2 38(2)
C73' C74' N9' C76' 76(3)
C73' C74' N9' C75' -152(2)
C73' C74' N9' Mg2 -39(2)
Si4' N10' Si3' C78' -31.5(11)
Mg2 N10' Si3' C78' 152.7(12)
Si4' N10' Si3' C77' 79.2(16)
Mg2 N10' Si3' C77' -96.6(16)
Mg2 N10' Si3' Si4' -175.8(19)
Si3' N10' Si4' C79' 80.6(16)
Mg2 N10' Si4' C79' -102.7(15)
Si3' N10' Si4' C80' -38.7(14)
Mg2 N10' Si4' C80' 138.0(12)
Mg2 N10' Si4' Si3' 176.7(15)
Si3' N10' Si4' Mg2 -176.7(15)
